data_7241332
loop_
_publ_author_name
'KNIAZEVA, Mariia'
'Ovsyannikov, Alexander'
'Islamov, Daut'
'Samigullina, Aida I.'
'Gubaidullin, Aidar Timergalievich'
'Dorovatovskii, Pavel'
'Solovieva, Svetlana'
'Igor, Antipin S.'
'Ferlay, Sylvie'

_publ_section_title
;
 Nuclearity control in calix[4]arene based zinc (II) coordination
 complexes
;
_journal_name_full CrystEngComm
_journal_paper_doi 10.1039/D0CE01232G
_journal_year 2020
_chemical_formula_moiety 'C90 H92 N2 O23 S4 Zn3, 4(C3 H7 N O)'
_chemical_formula_sum 'C102 H120 N6 O27 S4 Zn3'
_chemical_formula_weight 2186.38
_space_group_crystal_system orthorhombic
_space_group_IT_number 61
_space_group_name_Hall '-P 2ac 2ab'
_space_group_name_H-M_alt 'P b c a'
_atom_sites_solution_hydrogens geom
_atom_sites_solution_primary dual
_audit_creation_date 2020-04-08
_audit_creation_method
;
Olex2 1.3
(compiled 2020.02.04 svn.rd84adfe8 for OlexSys, GUI svn.r6032)
;
_audit_update_record
;
2020-07-14 deposited with the CCDC.	2020-09-29 downloaded from the CCDC.
;
_cell_angle_alpha 90
_cell_angle_beta 90
_cell_angle_gamma 90
_cell_formula_units_Z 8
_cell_length_a 26.971(5)
_cell_length_b 23.006(5)
_cell_length_c 35.506(7)
_cell_measurement_reflns_used 500
_cell_measurement_temperature 100(2)
_cell_measurement_theta_max 30.0
_cell_measurement_theta_min 1.5
_cell_volume 22031(8)
_computing_molecular_graphics 'Olex2 1.3 (Dolomanov et al., 2009)'
_computing_publication_material 'Olex2 1.3 (Dolomanov et al., 2009)'
_computing_structure_refinement 'SHELXL 2018/3 (Sheldrick, 2015)'
_computing_structure_solution 'SHELXT 2018/2 (Sheldrick, 2018)'
_diffrn_ambient_temperature 100(2)
_diffrn_measured_fraction_theta_full 0.998
_diffrn_measured_fraction_theta_max 0.996
_diffrn_measurement_device_type 'Rayonix SX165 CCD'
_diffrn_measurement_method '\f scans'
_diffrn_radiation_type synchrotron
_diffrn_radiation_wavelength 0.79312
_diffrn_reflns_av_R_equivalents 0.0799
_diffrn_reflns_av_unetI/netI 0.0417
_diffrn_reflns_Laue_measured_fraction_full 0.998
_diffrn_reflns_Laue_measured_fraction_max 0.996
_diffrn_reflns_limit_h_max 34
_diffrn_reflns_limit_h_min -32
_diffrn_reflns_limit_k_max 29
_diffrn_reflns_limit_k_min -29
_diffrn_reflns_limit_l_max 45
_diffrn_reflns_limit_l_min -45
_diffrn_reflns_number 179407
_diffrn_reflns_point_group_measured_fraction_full 0.998
_diffrn_reflns_point_group_measured_fraction_max 0.996
_diffrn_reflns_theta_full 28.416
_diffrn_reflns_theta_max 30.975
_diffrn_reflns_theta_min 1.447
_diffrn_standards_number 0
_exptl_absorpt_coefficient_mu 1.071
_exptl_absorpt_correction_type none
_exptl_crystal_colour colourless
_exptl_crystal_density_diffrn 1.318
_exptl_crystal_description prism
_exptl_crystal_F_000 9152
_exptl_crystal_size_max 0.25
_exptl_crystal_size_mid 0.12
_exptl_crystal_size_min 0.1
_refine_diff_density_max 1.500
_refine_diff_density_min -0.661
_refine_diff_density_rms 0.081
_refine_ls_extinction_coef 0.00093(8)
_refine_ls_extinction_expression Fc^*^=kFc[1+0.001xFc^2^\l^3^/sin(2\q)]^-1/4^
_refine_ls_extinction_method 'SHELXL-2018/3 (Sheldrick 2018)'
_refine_ls_goodness_of_fit_ref 1.036
_refine_ls_hydrogen_treatment constr
_refine_ls_matrix_type full
_refine_ls_number_parameters 1317
_refine_ls_number_reflns 25092
_refine_ls_number_restraints 0
_refine_ls_restrained_S_all 1.036
_refine_ls_R_factor_all 0.0943
_refine_ls_R_factor_gt 0.0625
_refine_ls_shift/su_max 0.002
_refine_ls_shift/su_mean 0.000
_refine_ls_structure_factor_coef Fsqd
_refine_ls_weighting_details 'w=1/[\s^2^(Fo^2^)+(0.1159P)^2^+5.8736P] where P=(Fo^2^+2Fc^2^)/3'
_refine_ls_weighting_scheme calc
_refine_ls_wR_factor_gt 0.1719
_refine_ls_wR_factor_ref 0.1947
_reflns_Friedel_coverage 0.000
_reflns_number_gt 16513
_reflns_number_total 25092
_reflns_threshold_expression 'I > 2\s(I)'
_cod_data_source_file d0ce01232g1.cif
_cod_data_source_block 1
_cod_database_code 7241332
_shelx_shelxl_version_number 2018/3
_shelx_space_group_comment
;
The symmetry employed for this shelxl refinement is uniquely defined
by the following loop, which should always be used as a source of
symmetry information in preference to the above space-group names.
They are only intended as comments.
;
_olex2_refinement_description
;
1. Fixed Uiso
 At 1.2 times of:
  All C(H) groups, All C(H,H) groups
 At 1.5 times of:
  All C(H,H,H) groups, All O(H) groups
2. Others
 Sof(H92)=Sof(H10D)=Sof(H10E)=Sof(H10F)=Sof(O27)=1-FVAR(1)
 Sof(H92A)=Sof(H92B)=Sof(H92C)=Sof(H101)=Sof(O28)=FVAR(1)
3.a Secondary CH2 refined with riding coordinates:
 C52(H52A,H52B), C66(H66A,H66B), C67(H67A,H67B), C70(H70A,H70B), C82(H82A,
 H82B), C86(H86A,H86B)
3.b Aromatic/amide H refined with riding coordinates:
 C3(H3), C5(H5), C12(H12), C14(H14), C19(H19), C24(H24), C25(H25), C27(H27),
 C29(H29), C31(H31), C32(H32), C37(H37), C40(H40), C43(H43), C45(H45), C47(H47),
  C49(H49), C51(H51), C55(H55), C56(H56), C57(H57), C59(H59), C61(H61),
 C64(H64), C69(H69), C72(H72), C73(H73), C76(H76), C79(H79), C84(H84), C85(H85),
  C92(H92), C94(H94), C100(H100), C101(H101)
3.c Idealised Me refined as rotating group:
 C42(H42A,H42B,H42C), C44(H44A,H44B,H44C), C48(H48A,H48B,H48C), C58(H58A,H58B,
 H58C), C63(H63A,H63B,H63C), C65(H65A,H65B,H65C), C71(H71A,H71B,H71C), C74(H74A,
 H74B,H74C), C77(H77A,H77B,H77C), C80(H80A,H80B,H80C), C81(H81A,H81B,H81C),
 C83(H83A,H83B,H83C), C87(H87A,H87B,H87C), C89(H89A,H89B,H89C), C90(H90A,H90B,
 H90C), C91(H91A,H91B,H91C), C92(H92A,H92B,H92C), C93(H93A,H93B,H93C), C95(H95A,
 H95B,H95C), C96(H96A,H96B,H96C), C97(H97A,H97B,H97C), C98(H98A,H98B,H98C),
 C99(H99A,H99B,H99C), C101(H10D,H10E,H10F), C102(H10A,H10B,H10C)
3.d Idealised tetrahedral OH refined as rotating group:
 O17(H17), O23(H23)
;
_smtbx_masks_void_probe_radius 1.2
_smtbx_masks_void_truncation_radius 1.2
_olex2_submission_special_instructions 'No special instructions were received'

loop_
_space_group_symop_operation_xyz
'x, y, z'
'-x+1/2, -y, z+1/2'
'-x, y+1/2, -z+1/2'
'x+1/2, -y+1/2, -z'
'-x, -y, -z'
'x-1/2, y, -z-1/2'
'x, -y-1/2, z-1/2'
'-x-1/2, y-1/2, z'

loop_
_atom_site_label
_atom_site_type_symbol
_atom_site_fract_x
_atom_site_fract_y
_atom_site_fract_z
_atom_site_U_iso_or_equiv
_atom_site_adp_type
_atom_site_occupancy
_atom_site_site_symmetry_order
_atom_site_calc_flag
_atom_site_refinement_flags_posn
_atom_site_refinement_flags_adp
_atom_site_refinement_flags_occupancy
_atom_site_disorder_assembly
_atom_site_disorder_group
Zn1 Zn 0.52170(2) 0.77029(2) 0.57591(2) 0.04435(12) Uani 1 1 d . . . . .
Zn2 Zn 0.50847(2) 0.66860(2) 0.52356(2) 0.04596(12) Uani 1 1 d . . . . .
Zn3 Zn 0.42539(2) 0.71859(2) 0.60329(2) 0.04727(12) Uani 1 1 d . . . . .
S1 S 0.50673(3) 0.88981(4) 0.53423(3) 0.04258(19) Uani 1 1 d . . . . .
S2 S 0.50425(3) 0.69816(4) 0.43728(3) 0.0464(2) Uani 1 1 d . . . . .
S3 S 0.33298(3) 0.80208(4) 0.59961(3) 0.0491(2) Uani 1 1 d . . . . .
S4 S 0.33431(4) 0.61280(4) 0.50353(3) 0.0567(3) Uani 1 1 d . . . . .
O1 O 0.52919(9) 0.66429(11) 0.46644(7) 0.0478(6) Uani 1 1 d . . . . .
O2 O 0.44657(8) 0.79949(11) 0.58061(8) 0.0474(6) Uani 1 1 d . . . . .
O3 O 0.53574(8) 0.85779(11) 0.56210(7) 0.0454(5) Uani 1 1 d . . . . .
O4 O 0.36484(9) 0.76841(11) 0.62441(8) 0.0497(6) Uani 1 1 d . . . . .
O5 O 0.59170(9) 0.73714(13) 0.57553(8) 0.0532(6) Uani 1 1 d . . . . .
O6 O 0.52064(9) 0.94963(11) 0.52904(7) 0.0488(6) Uani 1 1 d . . . . .
O7 O 0.52816(10) 0.77746(12) 0.63254(8) 0.0529(6) Uani 1 1 d . . . . .
O8 O 0.58036(9) 0.65753(13) 0.53985(7) 0.0522(6) Uani 1 1 d . . . . .
O9 O 0.51202(9) 0.75905(12) 0.51648(7) 0.0468(6) Uani 1 1 d . . . . .
O10 O 0.46094(9) 0.72982(12) 0.65400(7) 0.0523(6) Uani 1 1 d . . . . .
O11 O 0.38099(9) 0.71082(12) 0.55252(8) 0.0525(6) Uani 1 1 d . . . . .
O12 O 0.52419(10) 0.69227(12) 0.40015(8) 0.0538(6) Uani 1 1 d . . . . .
O13 O 0.48630(9) 0.68972(11) 0.57643(7) 0.0459(6) Uani 1 1 d . . . . .
O14 O 0.43413(9) 0.67930(14) 0.50106(8) 0.0584(7) Uani 1 1 d . . . . .
O15 O 0.29465(10) 0.83537(13) 0.61785(9) 0.0582(7) Uani 1 1 d . . . . .
O16 O 0.39546(10) 0.64161(12) 0.62106(8) 0.0544(6) Uani 1 1 d . . . . .
O17 O 0.74939(10) 0.67932(14) 0.72558(8) 0.0611(7) Uani 1 1 d . . . . .
H17 H 0.757035 0.664608 0.705359 0.092 Uiso 1 1 calc R U . . .
O18 O 0.50046(11) 0.58080(13) 0.52563(9) 0.0623(7) Uani 1 1 d . . . . .
O19 O 0.66592(9) 0.65283(14) 0.77590(8) 0.0567(7) Uani 1 1 d . . . . .
O20 O 0.36911(11) 0.58771(13) 0.52939(9) 0.0632(7) Uani 1 1 d . . . . .
O21 O 0.76735(10) 0.57838(16) 0.67760(8) 0.0667(8) Uani 1 1 d . . . . .
O22 O 0.29550(11) 0.57679(13) 0.48882(10) 0.0681(8) Uani 1 1 d . . . . .
O23 O 0.70370(11) 0.54378(15) 0.73853(9) 0.0678(8) Uani 1 1 d . . . . .
H23 H 0.721573 0.546241 0.719913 0.102 Uiso 1 1 calc R U . . .
C1 C 0.50944(12) 0.85453(16) 0.49033(10) 0.0426(7) Uani 1 1 d . . . . .
C2 C 0.41560(14) 0.66419(17) 0.46834(12) 0.0516(9) Uani 1 1 d . . . . .
C3 C 0.41547(13) 0.93372(16) 0.52996(10) 0.0454(8) Uani 1 1 d . . . . .
H3 H 0.431705 0.961619 0.515566 0.055 Uiso 1 1 calc R U . . .
N1 N 0.35705(13) 0.58799(16) 0.66544(11) 0.0619(9) Uani 1 1 d . . . . .
C4 C 0.44341(13) 0.88833(15) 0.54585(10) 0.0430(7) Uani 1 1 d . . . . .
O24 O 0.52778(17) 0.61330(18) 0.62679(11) 0.0945(13) Uani 1 1 d . . . . .
C5 C 0.50803(12) 0.89167(17) 0.45903(10) 0.0440(8) Uani 1 1 d . . . . .
H5 H 0.508973 0.931666 0.462764 0.053 Uiso 1 1 calc R U . . .
C6 C 0.36825(14) 0.63889(17) 0.46403(13) 0.0540(9) Uani 1 1 d . . . . .
C7 C 0.50896(12) 0.79299(16) 0.48713(10) 0.0423(7) Uani 1 1 d . . . . .
C8 C 0.36473(13) 0.93846(16) 0.53491(11) 0.0470(8) Uani 1 1 d . . . . .
C9 C 0.60298(13) 0.68637(18) 0.56426(11) 0.0497(9) Uani 1 1 d . . . . .
C10 C 0.42122(13) 0.84275(16) 0.56673(10) 0.0444(8) Uani 1 1 d . . . . .
C11 C 0.44223(14) 0.67418(16) 0.43532(12) 0.0501(9) Uani 1 1 d . . . . .
N2 N 0.50871(15) 0.50812(18) 0.56659(12) 0.0695(10) Uani 1 1 d . . . . .
C12 C 0.34247(13) 0.89552(16) 0.55680(11) 0.0479(8) Uani 1 1 d . . . . .
H12 H 0.308494 0.897544 0.561078 0.057 Uiso 1 1 calc R U . . .
C13 C 0.50547(12) 0.77226(16) 0.44936(10) 0.0427(7) Uani 1 1 d . . . . .
C14 C 0.50341(12) 0.80995(17) 0.41850(10) 0.0438(8) Uani 1 1 d . . . . .
H14 H 0.500706 0.794172 0.394469 0.053 Uiso 1 1 calc R U . . .
C15 C 0.72810(14) 0.69017(18) 0.81755(12) 0.0518(9) Uani 1 1 d . . . . .
C16 C 0.50523(13) 0.86982(17) 0.42228(11) 0.0466(8) Uani 1 1 d . . . . .
N3 N 0.55027(14) 0.56989(19) 0.68071(11) 0.0703(10) Uani 1 1 d . . . . .
C17 C 0.64674(13) 0.65768(18) 0.58240(11) 0.0500(9) Uani 1 1 d . . . . .
C18 C 0.33210(13) 0.71136(17) 0.54885(12) 0.0506(9) Uani 1 1 d . . . . .
C19 C 0.37716(14) 0.63683(18) 0.65275(12) 0.0518(9) Uani 1 1 d . . . . .
H19 H 0.377477 0.669088 0.668535 0.062 Uiso 1 1 calc R U . . .
C20 C 0.69438(14) 0.59335(19) 0.82724(12) 0.0558(9) Uani 1 1 d . . . . .
N4 N 0.83447(16) 0.6973(2) 0.55668(13) 0.0766(11) Uani 1 1 d . . . . .
C21 C 0.36896(13) 0.84988(16) 0.57245(11) 0.0466(8) Uani 1 1 d . . . . .
C22 C 0.30382(13) 0.75373(18) 0.56821(12) 0.0516(9) Uani 1 1 d . . . . .
C23 C 0.50490(14) 0.74767(19) 0.65658(11) 0.0507(9) Uani 1 1 d . . . . .
C24 C 0.48684(17) 0.5560(2) 0.55368(14) 0.0626(11) Uani 1 1 d . . . . .
H24 H 0.459892 0.570902 0.566855 0.075 Uiso 1 1 calc R U . . .
C25 C 0.72288(16) 0.5888(2) 0.85992(13) 0.0612(10) Uani 1 1 d . . . . .
H25 H 0.721462 0.554866 0.874153 0.073 Uiso 1 1 calc R U . . .
C26 C 0.81317(14) 0.5621(2) 0.69341(12) 0.0613(11) Uani 1 1 d . . . . .
N5 N 0.54741(15) 0.41789(19) 0.81730(13) 0.0740(11) Uani 1 1 d . . . . .
C27 C 0.25283(14) 0.75801(18) 0.56407(13) 0.0568(10) Uani 1 1 d . . . . .
H27 H 0.235588 0.786378 0.577363 0.068 Uiso 1 1 calc R U . . .
C28 C 0.30545(14) 0.67272(17) 0.52611(13) 0.0545(9) Uani 1 1 d . . . . .
C29 C 0.75293(16) 0.6335(2) 0.87137(12) 0.0603(10) Uani 1 1 d . . . . .
H29 H 0.771202 0.630141 0.893484 0.072 Uiso 1 1 calc R U . . .
C30 C 0.81844(17) 0.5052(2) 0.70647(13) 0.0671(12) Uani 1 1 d . . . . .
C31 C 0.34993(16) 0.6260(2) 0.42782(14) 0.0653(12) Uani 1 1 d . . . . .
H31 H 0.318235 0.610375 0.425711 0.078 Uiso 1 1 calc R U . . .
C32 C 0.25360(14) 0.67798(18) 0.52167(14) 0.0601(11) Uani 1 1 d . . . . .
H32 H 0.237139 0.652198 0.505842 0.072 Uiso 1 1 calc R U . . .
C33 C 0.33326(14) 0.98699(17) 0.51727(12) 0.0518(9) Uani 1 1 d . . . . .
C34 C 0.50386(16) 0.91166(18) 0.38868(11) 0.0537(9) Uani 1 1 d . . . . .
C35 C 0.71979(16) 0.4993(2) 0.76087(15) 0.0648(11) Uani 1 1 d . . . . .
C36 C 0.53334(14) 0.73085(19) 0.69129(11) 0.0540(9) Uani 1 1 d . . . . .
C37 C 0.66824(15) 0.6812(2) 0.61454(13) 0.0638(11) Uani 1 1 d . . . . .
H37 H 0.656787 0.716558 0.623722 0.077 Uiso 1 1 calc R U . . .
C38 C 0.69622(13) 0.64501(18) 0.80753(11) 0.0498(8) Uani 1 1 d . . . . .
C39 C 0.75338(17) 0.4584(2) 0.74726(14) 0.0662(11) Uani 1 1 d . . . . .
C40 C 0.75593(16) 0.6830(2) 0.85011(12) 0.0595(10) Uani 1 1 d . . . . .
H40 H 0.777174 0.712622 0.857687 0.071 Uiso 1 1 calc R U . . .
C41 C 0.58883(15) 0.6933(2) 0.75284(12) 0.0661(12) Uani 1 1 d . . . . .
C42 C 0.31026(16) 1.02287(19) 0.54901(13) 0.0613(10) Uani 1 1 d . . . . .
H42A H 0.291772 0.997774 0.565420 0.092 Uiso 1 1 calc R U . . .
H42B H 0.288504 1.051630 0.538484 0.092 Uiso 1 1 calc R U . . .
H42C H 0.336056 1.041759 0.563055 0.092 Uiso 1 1 calc R U . . .
C43 C 0.66490(14) 0.6051(2) 0.56883(12) 0.0570(10) Uani 1 1 d . . . . .
H43 H 0.651210 0.588869 0.547205 0.068 Uiso 1 1 calc R U . . .
C44 C 0.45623(19) 0.9466(2) 0.39029(13) 0.0681(12) Uani 1 1 d . . . . .
H44A H 0.428460 0.920672 0.392090 0.102 Uiso 1 1 calc R U . . .
H44B H 0.453229 0.969708 0.367884 0.102 Uiso 1 1 calc R U . . .
H44C H 0.456849 0.971641 0.411933 0.102 Uiso 1 1 calc R U . . .
C45 C 0.58373(15) 0.7404(2) 0.69272(12) 0.0664(12) Uani 1 1 d . . . . .
H45 H 0.599335 0.759651 0.672956 0.080 Uiso 1 1 calc R U . . .
C46 C 0.22676(14) 0.72009(18) 0.54007(15) 0.0620(11) Uani 1 1 d . . . . .
C47 C 0.89645(17) 0.5854(3) 0.71024(14) 0.0770(15) Uani 1 1 d . . . . .
H47 H 0.922342 0.611906 0.712100 0.092 Uiso 1 1 calc R U . . .
C48 C 0.55238(18) 0.4874(2) 0.54832(15) 0.0758(13) Uani 1 1 d . . . . .
H48A H 0.544072 0.455006 0.532464 0.114 Uiso 1 1 calc R U . . .
H48B H 0.576053 0.475254 0.566919 0.114 Uiso 1 1 calc R U . . .
H48C H 0.566399 0.517908 0.533276 0.114 Uiso 1 1 calc R U . . .
C49 C 0.70311(15) 0.5766(2) 0.58716(12) 0.0608(11) Uani 1 1 d . . . . .
H49 H 0.714664 0.541316 0.577861 0.073 Uiso 1 1 calc R U . . .
C50 C 0.72419(16) 0.6001(2) 0.61911(13) 0.0666(12) Uani 1 1 d . . . . .
C51 C 0.61154(17) 0.7217(3) 0.72341(13) 0.0720(13) Uani 1 1 d . . . . .
H51 H 0.645537 0.728320 0.724029 0.086 Uiso 1 1 calc R U . . .
C52 C 0.73481(17) 0.7442(2) 0.79366(14) 0.0652(11) Uani 1 1 d . . . . .
H52A H 0.733952 0.778337 0.809713 0.078 Uiso 1 1 calc R U . . .
H52B H 0.707685 0.747163 0.775828 0.078 Uiso 1 1 calc R U . . .
C53 C 0.78386(16) 0.74261(19) 0.77235(13) 0.0610(10) Uani 1 1 d . . . . .
C54 C 0.78957(16) 0.7084(2) 0.74019(13) 0.0607(11) Uani 1 1 d . . . . .
C55 C 0.90413(18) 0.5285(3) 0.72085(14) 0.0808(16) Uani 1 1 d . . . . .
H55 H 0.935385 0.516640 0.728821 0.097 Uiso 1 1 calc R U . . .
C56 C 0.86541(19) 0.4888(3) 0.71970(14) 0.0772(15) Uani 1 1 d . . . . .
H56 H 0.870681 0.450868 0.727803 0.093 Uiso 1 1 calc R U . . .
C57 C 0.42373(16) 0.6608(2) 0.39927(13) 0.0623(11) Uani 1 1 d . . . . .
H57 H 0.442899 0.668990 0.378159 0.075 Uiso 1 1 calc R U . . .
C58 C 0.15946(17) 0.7881(2) 0.52409(15) 0.0700(12) Uani 1 1 d . . . . .
H58A H 0.177093 0.795901 0.501153 0.105 Uiso 1 1 calc R U . . .
H58B H 0.169849 0.815098 0.543158 0.105 Uiso 1 1 calc R U . . .
H58C H 0.124501 0.792329 0.519809 0.105 Uiso 1 1 calc R U . . .
C59 C 0.51082(15) 0.7026(2) 0.72108(12) 0.0644(12) Uani 1 1 d . . . . .
H59 H 0.476777 0.696227 0.720549 0.077 Uiso 1 1 calc R U . . .
C60 C 0.70050(17) 0.4956(2) 0.79767(15) 0.0662(11) Uani 1 1 d . . . . .
C61 C 0.53822(16) 0.6838(3) 0.75169(12) 0.0702(13) Uani 1 1 d . . . . .
H61 H 0.522589 0.664721 0.771494 0.084 Uiso 1 1 calc R U . . .
C62 C 0.85033(16) 0.6039(2) 0.69670(13) 0.0680(12) Uani 1 1 d . . . . .
C63 C 0.50488(18) 0.8789(2) 0.35143(12) 0.0635(11) Uani 1 1 d . . . . .
H63A H 0.535237 0.857311 0.349512 0.095 Uiso 1 1 calc R U . . .
H63B H 0.502805 0.906096 0.330984 0.095 Uiso 1 1 calc R U . . .
H63C H 0.477259 0.852650 0.350312 0.095 Uiso 1 1 calc R U . . .
C64 C 0.70609(16) 0.6531(2) 0.63303(13) 0.0722(13) Uani 1 1 d . . . . .
H64 H 0.719695 0.669291 0.654702 0.087 Uiso 1 1 calc R U . . .
C65 C 0.29264(16) 0.9601(2) 0.49270(13) 0.0629(11) Uani 1 1 d . . . . .
H65A H 0.307540 0.940465 0.471700 0.094 Uiso 1 1 calc R U . . .
H65B H 0.271048 0.990187 0.483662 0.094 Uiso 1 1 calc R U . . .
H65C H 0.273876 0.932774 0.507346 0.094 Uiso 1 1 calc R U . . .
C66 C 0.66577(16) 0.5409(2) 0.81231(17) 0.0716(13) Uani 1 1 d . . . . .
H66A H 0.645731 0.524553 0.832368 0.086 Uiso 1 1 calc R U . . .
H66B H 0.643706 0.553249 0.792277 0.086 Uiso 1 1 calc R U . . .
N6 N 0.14695(16) 0.9283(2) 0.57012(17) 0.0903(15) Uani 1 1 d . . . . .
C67 C 0.7758(2) 0.4630(3) 0.70805(15) 0.0777(14) Uani 1 1 d . . . . .
H67A H 0.787272 0.424878 0.700213 0.093 Uiso 1 1 calc R U . . .
H67B H 0.750334 0.475323 0.690491 0.093 Uiso 1 1 calc R U . . .
C68 C 0.83520(17) 0.7044(2) 0.72166(14) 0.0680(12) Uani 1 1 d . . . . .
C69 C 0.7685(2) 0.4137(2) 0.77195(17) 0.0799(14) Uani 1 1 d . . . . .
H69 H 0.790845 0.385875 0.763401 0.096 Uiso 1 1 calc R U . . .
C70 C 0.76776(18) 0.5696(3) 0.63710(12) 0.0783(16) Uani 1 1 d . . . . .
H70A H 0.766144 0.528294 0.631616 0.094 Uiso 1 1 calc R U . . .
H70B H 0.798405 0.584616 0.626652 0.094 Uiso 1 1 calc R U . . .
C71 C 0.3545(2) 0.5368(2) 0.6421(2) 0.0873(17) Uani 1 1 d . . . . .
H71A H 0.320499 0.524984 0.639434 0.131 Uiso 1 1 calc R U . . .
H71B H 0.373115 0.505974 0.653585 0.131 Uiso 1 1 calc R U . . .
H71C H 0.368057 0.545266 0.617718 0.131 Uiso 1 1 calc R U . . .
C72 C 0.82477(18) 0.7721(2) 0.78637(15) 0.0714(13) Uani 1 1 d . . . . .
H72 H 0.821459 0.794789 0.807896 0.086 Uiso 1 1 calc R U . . .
C73 C 0.7174(2) 0.4501(2) 0.82066(16) 0.0754(13) Uani 1 1 d . . . . .
H73 H 0.705102 0.446953 0.845062 0.090 Uiso 1 1 calc R U . . .
C74 C 0.87348(19) 0.6847(2) 0.53153(18) 0.0838(16) Uani 1 1 d . . . . .
H74A H 0.866693 0.648768 0.518775 0.126 Uiso 1 1 calc R U . . .
H74B H 0.903968 0.681286 0.545303 0.126 Uiso 1 1 calc R U . . .
H74C H 0.876329 0.715451 0.513388 0.126 Uiso 1 1 calc R U . . .
C75 C 0.37741(18) 0.6356(2) 0.39471(15) 0.0710(13) Uani 1 1 d . . . . .
C76 C 0.87044(19) 0.7682(2) 0.76875(17) 0.0802(15) Uani 1 1 d . . . . .
H76 H 0.897656 0.787991 0.778459 0.096 Uiso 1 1 calc R U . . .
C77 C 0.36446(17) 1.0267(2) 0.49176(14) 0.0666(12) Uani 1 1 d . . . . .
H77A H 0.389919 1.045051 0.506434 0.100 Uiso 1 1 calc R U . . .
H77B H 0.343532 1.055866 0.480768 0.100 Uiso 1 1 calc R U . . .
H77C H 0.379403 1.003925 0.472147 0.100 Uiso 1 1 calc R U . . .
C78 C 0.17034(15) 0.7271(2) 0.53688(19) 0.0796(16) Uani 1 1 d . . . . .
C79 C 0.5584(2) 0.5987(2) 0.64940(14) 0.0733(13) Uani 1 1 d . . . . .
H79 H 0.591058 0.608711 0.644226 0.088 Uiso 1 1 calc R U . . .
C80 C 0.5486(2) 0.9525(3) 0.39038(14) 0.0814(16) Uani 1 1 d . . . . .
H80A H 0.546934 0.975342 0.412971 0.122 Uiso 1 1 calc R U . . .
H80B H 0.548227 0.977763 0.368858 0.122 Uiso 1 1 calc R U . . .
H80C H 0.578545 0.930033 0.390366 0.122 Uiso 1 1 calc R U . . .
C81 C 0.33285(18) 0.5866(3) 0.70221(14) 0.0762(14) Uani 1 1 d . . . . .
H81A H 0.338609 0.622762 0.715025 0.114 Uiso 1 1 calc R U . . .
H81B H 0.346195 0.555263 0.716870 0.114 Uiso 1 1 calc R U . . .
H81C H 0.297853 0.581021 0.698915 0.114 Uiso 1 1 calc R U . . .
C82 C 0.61813(16) 0.6749(3) 0.78693(13) 0.0749(15) Uani 1 1 d . . . . .
H82A H 0.622466 0.707919 0.803617 0.090 Uiso 1 1 calc R U . . .
H82B H 0.600082 0.645082 0.800513 0.090 Uiso 1 1 calc R U . . .
C83 C 0.5842(2) 0.3873(3) 0.83675(19) 0.0919(17) Uani 1 1 d . . . . .
H83A H 0.613688 0.385559 0.821666 0.138 Uiso 1 1 calc R U . . .
H83B H 0.572762 0.348559 0.841870 0.138 Uiso 1 1 calc R U . . .
H83C H 0.591334 0.406717 0.860047 0.138 Uiso 1 1 calc R U . . .
C84 C 0.87531(18) 0.7351(3) 0.73700(17) 0.0823(16) Uani 1 1 d . . . . .
H84 H 0.906067 0.732813 0.725256 0.099 Uiso 1 1 calc R U . . .
C85 C 0.7512(2) 0.4103(2) 0.80829(18) 0.0822(15) Uani 1 1 d . . . . .
H85 H 0.762491 0.381129 0.824302 0.099 Uiso 1 1 calc R U . . .
C86 C 0.84170(19) 0.6665(3) 0.68703(14) 0.0798(15) Uani 1 1 d . . . . .
H86A H 0.812293 0.669591 0.671434 0.096 Uiso 1 1 calc R U . . .
H86B H 0.869610 0.680825 0.672494 0.096 Uiso 1 1 calc R U . . .
C87 C 0.5903(2) 0.5535(3) 0.70548(18) 0.0957(18) Uani 1 1 d . . . . .
H87A H 0.593393 0.511920 0.705789 0.144 Uiso 1 1 calc R U . . .
H87B H 0.583378 0.567171 0.730485 0.144 Uiso 1 1 calc R U . . .
H87C H 0.620648 0.570438 0.696670 0.144 Uiso 1 1 calc R U . . .
C88 C 0.3573(2) 0.6171(3) 0.35554(16) 0.0849(16) Uani 1 1 d . . . . .
C89 C 0.7862(2) 0.7032(3) 0.5435(2) 0.106(2) Uani 1 1 d . . . . .
H89A H 0.784742 0.734580 0.525698 0.159 Uiso 1 1 calc R U . . .
H89B H 0.764418 0.711278 0.564209 0.159 Uiso 1 1 calc R U . . .
H89C H 0.776090 0.667775 0.531403 0.159 Uiso 1 1 calc R U . . .
C90 C 0.3426(2) 0.5529(3) 0.35753(18) 0.103(2) Uani 1 1 d . . . . .
H90A H 0.371279 0.529912 0.363550 0.155 Uiso 1 1 calc R U . . .
H90B H 0.329556 0.540823 0.333634 0.155 Uiso 1 1 calc R U . . .
H90C H 0.317884 0.547677 0.376658 0.155 Uiso 1 1 calc R U . . .
C91 C 0.4928(2) 0.4790(3) 0.60096(16) 0.0857(16) Uani 1 1 d . . . . .
H91A H 0.519710 0.478147 0.618624 0.129 Uiso 1 1 calc R U . . .
H91B H 0.482794 0.439952 0.595159 0.129 Uiso 1 1 calc R U . . .
H91C H 0.465318 0.499693 0.611736 0.129 Uiso 1 1 calc R U . . .
C92 C 0.1308(2) 0.8911(3) 0.59912(19) 0.0901(17) Uani 1 1 d . . . . .
H92A H 0.108441 0.911699 0.615390 0.135 Uiso 0.533(12) 1 calc R U P A 1
H92B H 0.158831 0.877880 0.613377 0.135 Uiso 0.533(12) 1 calc R U P A 1
H92C H 0.113988 0.858247 0.588332 0.135 Uiso 0.533(12) 1 calc R U P A 1
H92 H 0.097689 0.879984 0.597318 0.108 Uiso 0.467(12) 1 calc R U P A 2
O25 O 0.52569(19) 0.4864(3) 0.7746(2) 0.177(3) Uani 1 1 d . . . . .
C93 C 0.1142(2) 0.9421(3) 0.5394(2) 0.0945(18) Uani 1 1 d . . . . .
H93A H 0.117181 0.912847 0.520238 0.142 Uiso 1 1 calc R U . . .
H93B H 0.123025 0.979248 0.529106 0.142 Uiso 1 1 calc R U . . .
H93C H 0.080682 0.943273 0.548381 0.142 Uiso 1 1 calc R U . . .
C94 C 0.5564(2) 0.4543(3) 0.78927(19) 0.101(2) Uani 1 1 d . . . . .
H94 H 0.588585 0.455759 0.779973 0.122 Uiso 1 1 calc R U . . .
C95 C 0.1490(2) 0.6854(3) 0.5075(3) 0.150(4) Uani 1 1 d . . . . .
H95A H 0.114609 0.693978 0.503527 0.224 Uiso 1 1 calc R U . . .
H95B H 0.152426 0.646113 0.516268 0.224 Uiso 1 1 calc R U . . .
H95C H 0.166753 0.689844 0.484204 0.224 Uiso 1 1 calc R U . . .
C96 C 0.3961(3) 0.6239(4) 0.32513(18) 0.122(3) Uani 1 1 d . . . . .
H96A H 0.402552 0.664488 0.321094 0.183 Uiso 1 1 calc R U . . .
H96B H 0.384227 0.606779 0.302186 0.183 Uiso 1 1 calc R U . . .
H96C H 0.426094 0.604857 0.332787 0.183 Uiso 1 1 calc R U . . .
C97 C 0.14673(19) 0.7176(4) 0.5758(2) 0.132(4) Uani 1 1 d . . . . .
H97A H 0.165405 0.738354 0.594510 0.197 Uiso 1 1 calc R U . . .
H97B H 0.146833 0.676883 0.581704 0.197 Uiso 1 1 calc R U . . .
H97C H 0.113214 0.731657 0.575566 0.197 Uiso 1 1 calc R U . . .
O26 O 0.8893(3) 0.7002(4) 0.60803(19) 0.180(3) Uani 1 1 d . . . . .
C98 C 0.4983(2) 0.4129(3) 0.8332(2) 0.112(3) Uani 1 1 d . . . . .
H98A H 0.481499 0.380393 0.822088 0.168 Uiso 1 1 calc R U . . .
H98B H 0.479967 0.447858 0.828190 0.168 Uiso 1 1 calc R U . . .
H98C H 0.500767 0.407255 0.859933 0.168 Uiso 1 1 calc R U . . .
C99 C 0.5001(2) 0.5548(4) 0.6928(2) 0.128(3) Uani 1 1 d . . . . .
H99A H 0.476478 0.576540 0.678296 0.192 Uiso 1 1 calc R U . . .
H99B H 0.496233 0.563902 0.719005 0.192 Uiso 1 1 calc R U . . .
H99C H 0.494663 0.513959 0.688991 0.192 Uiso 1 1 calc R U . . .
C100 C 0.8437(3) 0.7095(5) 0.5930(2) 0.131(3) Uani 1 1 d . . . . .
H100 H 0.818602 0.724636 0.608018 0.158 Uiso 1 1 calc R U . . .
C101 C 0.1949(3) 0.9483(4) 0.5695(3) 0.123(3) Uani 1 1 d . . . . .
H10D H 0.209597 0.943183 0.593854 0.184 Uiso 0.467(12) 1 calc R U P A 2
H10E H 0.195051 0.988789 0.562966 0.184 Uiso 0.467(12) 1 calc R U P A 2
H10F H 0.213525 0.926833 0.551096 0.184 Uiso 0.467(12) 1 calc R U P A 2
H101 H 0.202612 0.973406 0.549798 0.147 Uiso 0.533(12) 1 calc R U P A 1
C102 C 0.3119(3) 0.6524(4) 0.3476(2) 0.144(3) Uani 1 1 d . . . . .
H10A H 0.283921 0.635002 0.359939 0.215 Uiso 1 1 calc R U . . .
H10B H 0.306158 0.653510 0.320949 0.215 Uiso 1 1 calc R U . . .
H10C H 0.316572 0.691178 0.356881 0.215 Uiso 1 1 calc R U . . .
O27 O 0.1553(4) 0.8684(6) 0.6294(3) 0.117(5) Uani 0.467(12) 1 d . . P A 2
O28 O 0.2252(3) 0.9387(6) 0.5889(3) 0.143(5) Uani 0.533(12) 1 d . . P A 1

loop_
_atom_site_aniso_label
_atom_site_aniso_U_11
_atom_site_aniso_U_22
_atom_site_aniso_U_33
_atom_site_aniso_U_23
_atom_site_aniso_U_13
_atom_site_aniso_U_12
Zn1 0.0346(2) 0.0519(2) 0.0466(2) 0.00190(18) -0.00168(16) 0.00073(16)
Zn2 0.0367(2) 0.0509(2) 0.0503(2) -0.00004(18) -0.00136(17) 0.00243(17)
Zn3 0.0348(2) 0.0550(3) 0.0520(2) 0.00564(19) 0.00166(17) 0.00144(17)
S1 0.0363(4) 0.0473(5) 0.0441(4) -0.0018(3) -0.0018(3) -0.0045(3)
S2 0.0392(4) 0.0498(5) 0.0504(5) -0.0041(4) -0.0018(4) 0.0021(3)
S3 0.0344(4) 0.0529(5) 0.0602(6) 0.0041(4) 0.0061(4) 0.0031(4)
S4 0.0463(5) 0.0458(5) 0.0782(7) 0.0031(5) -0.0068(5) -0.0069(4)
O1 0.0397(12) 0.0511(14) 0.0525(14) -0.0018(11) 0.0004(11) 0.0051(10)
O2 0.0318(11) 0.0521(14) 0.0584(15) 0.0069(12) 0.0014(11) 0.0036(10)
O3 0.0357(12) 0.0568(15) 0.0436(13) 0.0015(11) -0.0039(10) -0.0034(10)
O4 0.0385(12) 0.0552(15) 0.0555(15) 0.0070(12) 0.0046(11) 0.0031(11)
O5 0.0335(12) 0.0669(18) 0.0592(16) 0.0029(13) -0.0015(11) 0.0019(11)
O6 0.0454(13) 0.0471(14) 0.0539(15) -0.0023(11) -0.0029(11) -0.0085(11)
O7 0.0457(14) 0.0605(16) 0.0526(15) 0.0010(12) -0.0014(12) -0.0017(12)
O8 0.0380(13) 0.0698(17) 0.0489(14) 0.0000(13) -0.0024(11) 0.0063(12)
O9 0.0427(13) 0.0514(14) 0.0463(14) 0.0016(11) -0.0043(10) -0.0015(11)
O10 0.0411(13) 0.0659(17) 0.0499(15) 0.0050(12) -0.0007(11) 0.0034(12)
O11 0.0320(12) 0.0607(16) 0.0647(17) -0.0075(13) -0.0018(11) 0.0032(11)
O12 0.0553(15) 0.0584(16) 0.0478(15) -0.0070(12) 0.0020(12) 0.0060(12)
O13 0.0363(12) 0.0497(14) 0.0516(14) 0.0002(11) 0.0010(10) 0.0014(10)
O14 0.0362(13) 0.078(2) 0.0610(17) -0.0117(14) -0.0011(12) -0.0020(12)
O15 0.0427(14) 0.0612(17) 0.0708(18) 0.0054(14) 0.0135(13) 0.0086(12)
O16 0.0443(14) 0.0559(16) 0.0631(17) -0.0010(13) 0.0056(12) -0.0028(12)
O17 0.0483(15) 0.079(2) 0.0562(17) -0.0054(15) -0.0011(13) -0.0065(14)
O18 0.0632(18) 0.0505(16) 0.073(2) 0.0014(14) 0.0072(15) 0.0067(13)
O19 0.0406(13) 0.081(2) 0.0488(15) -0.0062(14) -0.0002(11) 0.0047(12)
O20 0.0616(17) 0.0523(16) 0.076(2) 0.0044(14) -0.0083(15) 0.0094(13)
O21 0.0481(15) 0.104(2) 0.0483(15) -0.0055(15) -0.0032(12) 0.0258(15)
O22 0.0564(17) 0.0551(17) 0.093(2) -0.0011(16) -0.0038(16) -0.0207(13)
O23 0.0541(17) 0.079(2) 0.071(2) 0.0011(16) -0.0046(14) 0.0087(15)
C1 0.0303(15) 0.053(2) 0.0447(18) 0.0006(15) 0.0003(13) -0.0034(14)
C2 0.0430(19) 0.046(2) 0.065(2) -0.0083(18) -0.0088(17) 0.0032(15)
C3 0.0433(18) 0.0445(19) 0.0484(19) -0.0022(15) -0.0001(15) -0.0031(14)
N1 0.0501(19) 0.056(2) 0.079(2) 0.0072(18) 0.0077(17) -0.0043(15)
C4 0.0397(17) 0.0454(18) 0.0438(18) -0.0049(15) -0.0001(14) -0.0021(14)
O24 0.120(3) 0.095(3) 0.069(2) 0.001(2) -0.024(2) 0.047(2)
C5 0.0346(16) 0.051(2) 0.0463(19) 0.0028(15) 0.0028(14) -0.0043(14)
C6 0.0424(19) 0.045(2) 0.075(3) 0.0014(18) -0.0083(18) -0.0019(15)
C7 0.0312(15) 0.0519(19) 0.0439(18) 0.0004(15) -0.0032(13) -0.0008(13)
C8 0.0416(18) 0.0456(19) 0.054(2) -0.0033(16) -0.0016(15) 0.0036(14)
C9 0.0343(17) 0.064(2) 0.051(2) 0.0005(18) 0.0053(15) 0.0040(16)
C10 0.0376(17) 0.0455(18) 0.0500(19) -0.0027(15) 0.0009(14) -0.0012(14)
C11 0.0443(19) 0.0438(19) 0.062(2) 0.0017(17) -0.0087(17) -0.0011(15)
N2 0.069(2) 0.069(2) 0.070(2) 0.001(2) 0.0036(19) 0.0060(19)
C12 0.0369(17) 0.050(2) 0.057(2) -0.0026(16) -0.0003(15) 0.0015(14)
C13 0.0292(15) 0.0497(19) 0.0494(19) -0.0031(15) 0.0024(13) -0.0016(13)
C14 0.0347(16) 0.058(2) 0.0387(17) -0.0021(15) 0.0013(13) -0.0037(14)
C15 0.047(2) 0.054(2) 0.055(2) -0.0039(17) 0.0001(17) 0.0030(16)
C16 0.0391(17) 0.053(2) 0.0478(19) 0.0023(16) 0.0027(15) -0.0037(15)
N3 0.063(2) 0.089(3) 0.059(2) 0.012(2) -0.0070(18) -0.008(2)
C17 0.0357(17) 0.066(2) 0.048(2) 0.0013(17) 0.0023(15) 0.0018(16)
C18 0.0316(17) 0.053(2) 0.067(2) 0.0077(18) -0.0022(16) -0.0018(14)
C19 0.0448(19) 0.052(2) 0.058(2) 0.0004(18) 0.0019(17) 0.0011(16)
C20 0.044(2) 0.058(2) 0.066(3) 0.0003(19) 0.0056(18) -0.0026(17)
N4 0.067(3) 0.093(3) 0.070(3) 0.021(2) 0.007(2) -0.006(2)
C21 0.0356(17) 0.0473(19) 0.057(2) -0.0009(16) 0.0019(15) 0.0017(14)
C22 0.0315(16) 0.054(2) 0.070(2) 0.0124(18) 0.0019(16) -0.0030(15)
C23 0.0446(19) 0.060(2) 0.047(2) -0.0029(17) 0.0011(16) 0.0037(17)
C24 0.061(2) 0.056(2) 0.071(3) -0.005(2) 0.002(2) 0.0132(19)
C25 0.057(2) 0.064(3) 0.062(3) 0.012(2) 0.008(2) 0.005(2)
C26 0.040(2) 0.095(3) 0.049(2) -0.003(2) -0.0043(17) 0.018(2)
N5 0.066(2) 0.074(3) 0.082(3) 0.019(2) 0.003(2) 0.0078(19)
C27 0.0368(18) 0.055(2) 0.078(3) 0.018(2) 0.0060(18) 0.0025(16)
C28 0.0384(18) 0.049(2) 0.076(3) 0.0088(19) -0.0075(18) -0.0032(15)
C29 0.056(2) 0.078(3) 0.047(2) 0.000(2) -0.0087(18) 0.008(2)
C30 0.057(2) 0.087(3) 0.057(2) -0.016(2) -0.010(2) 0.015(2)
C31 0.051(2) 0.066(3) 0.079(3) 0.009(2) -0.019(2) -0.0113(19)
C32 0.0388(19) 0.051(2) 0.091(3) 0.009(2) -0.008(2) -0.0076(16)
C33 0.045(2) 0.046(2) 0.064(2) -0.0012(17) -0.0053(17) 0.0045(15)
C34 0.064(2) 0.053(2) 0.044(2) 0.0008(16) 0.0020(17) -0.0094(18)
C35 0.055(2) 0.057(2) 0.083(3) -0.001(2) -0.014(2) -0.0060(19)
C36 0.0430(19) 0.072(3) 0.047(2) -0.0045(18) -0.0002(16) 0.0034(17)
C37 0.048(2) 0.083(3) 0.060(2) -0.011(2) -0.0066(19) 0.012(2)
C38 0.0422(18) 0.058(2) 0.049(2) -0.0035(17) -0.0012(15) 0.0031(16)
C39 0.065(3) 0.060(3) 0.074(3) -0.011(2) -0.014(2) -0.001(2)
C40 0.053(2) 0.067(3) 0.059(2) -0.010(2) -0.0065(19) -0.0018(19)
C41 0.046(2) 0.108(4) 0.044(2) -0.006(2) -0.0012(17) 0.014(2)
C42 0.056(2) 0.056(2) 0.073(3) -0.007(2) -0.007(2) 0.0075(18)
C43 0.044(2) 0.077(3) 0.051(2) -0.0052(19) -0.0021(16) 0.0114(18)
C44 0.088(3) 0.060(3) 0.056(2) 0.006(2) -0.002(2) 0.006(2)
C45 0.046(2) 0.104(4) 0.050(2) 0.005(2) -0.0001(18) -0.005(2)
C46 0.0349(18) 0.053(2) 0.098(3) 0.017(2) -0.010(2) -0.0045(16)
C47 0.044(2) 0.124(5) 0.063(3) -0.002(3) 0.004(2) 0.005(3)
C48 0.067(3) 0.087(3) 0.074(3) 0.003(3) -0.002(2) 0.025(3)
C49 0.048(2) 0.082(3) 0.052(2) -0.002(2) 0.0000(18) 0.015(2)
C50 0.045(2) 0.098(4) 0.056(2) -0.001(2) -0.0029(18) 0.024(2)
C51 0.045(2) 0.113(4) 0.058(3) 0.006(3) -0.0011(19) -0.003(2)
C52 0.062(3) 0.056(2) 0.077(3) 0.001(2) -0.001(2) 0.000(2)
C53 0.059(2) 0.058(2) 0.065(3) 0.007(2) -0.009(2) -0.0068(19)
C54 0.054(2) 0.068(3) 0.061(2) 0.012(2) -0.0089(19) -0.0142(19)
C55 0.048(2) 0.130(5) 0.065(3) -0.014(3) -0.006(2) 0.026(3)
C56 0.069(3) 0.099(4) 0.064(3) -0.015(3) -0.017(2) 0.029(3)
C57 0.056(2) 0.067(3) 0.064(3) 0.011(2) -0.016(2) -0.0111(19)
C58 0.051(2) 0.072(3) 0.087(3) 0.000(2) -0.015(2) 0.016(2)
C59 0.043(2) 0.102(4) 0.047(2) 0.006(2) 0.0051(17) 0.006(2)
C60 0.060(3) 0.055(2) 0.084(3) -0.002(2) -0.001(2) -0.0121(19)
C61 0.048(2) 0.116(4) 0.046(2) 0.010(2) 0.0053(18) 0.007(2)
C62 0.049(2) 0.103(4) 0.052(2) 0.002(2) 0.0066(19) 0.007(2)
C63 0.078(3) 0.066(3) 0.047(2) 0.0032(19) 0.002(2) -0.005(2)
C64 0.054(2) 0.101(4) 0.061(3) -0.022(3) -0.016(2) 0.021(2)
C65 0.055(2) 0.065(3) 0.069(3) -0.006(2) -0.016(2) 0.0067(19)
C66 0.053(2) 0.060(3) 0.102(4) -0.002(2) 0.012(2) -0.0107(19)
N6 0.057(2) 0.083(3) 0.131(4) -0.029(3) 0.005(3) -0.005(2)
C67 0.075(3) 0.089(4) 0.069(3) -0.018(3) -0.015(2) 0.009(3)
C68 0.056(2) 0.085(3) 0.063(3) 0.016(2) 0.005(2) -0.011(2)
C69 0.088(4) 0.055(3) 0.097(4) -0.012(3) -0.004(3) 0.002(2)
C70 0.058(3) 0.127(5) 0.049(2) -0.009(3) -0.008(2) 0.034(3)
C71 0.067(3) 0.055(3) 0.140(5) -0.009(3) 0.014(3) -0.004(2)
C72 0.066(3) 0.070(3) 0.077(3) 0.006(2) -0.010(2) -0.015(2)
C73 0.084(3) 0.054(3) 0.089(4) 0.004(2) 0.003(3) -0.012(2)
C74 0.066(3) 0.079(3) 0.107(4) -0.025(3) 0.011(3) -0.007(2)
C75 0.065(3) 0.074(3) 0.074(3) 0.015(2) -0.021(2) -0.016(2)
C76 0.065(3) 0.084(4) 0.091(4) 0.008(3) -0.018(3) -0.024(3)
C77 0.062(3) 0.058(2) 0.080(3) 0.016(2) 0.005(2) 0.009(2)
C78 0.035(2) 0.069(3) 0.135(5) 0.016(3) -0.014(3) 0.0009(18)
C79 0.086(3) 0.070(3) 0.064(3) 0.001(2) 0.005(3) 0.009(3)
C80 0.093(4) 0.087(4) 0.064(3) 0.013(3) -0.003(3) -0.043(3)
C81 0.064(3) 0.096(4) 0.068(3) 0.026(3) 0.007(2) -0.002(3)
C82 0.047(2) 0.127(5) 0.051(2) -0.001(3) -0.0020(19) 0.020(3)
C83 0.095(4) 0.078(4) 0.103(4) 0.007(3) -0.020(3) 0.022(3)
C84 0.048(2) 0.104(4) 0.094(4) 0.022(3) 0.002(2) -0.017(2)
C85 0.100(4) 0.050(3) 0.096(4) 0.000(3) -0.009(3) 0.000(3)
C86 0.064(3) 0.116(5) 0.059(3) 0.010(3) 0.009(2) -0.006(3)
C87 0.102(4) 0.093(4) 0.092(4) 0.004(3) -0.031(3) 0.009(3)
C88 0.077(3) 0.102(4) 0.075(3) 0.013(3) -0.025(3) -0.026(3)
C89 0.067(3) 0.128(5) 0.124(5) 0.040(4) 0.021(3) 0.018(3)
C90 0.094(4) 0.131(6) 0.085(4) -0.012(4) -0.026(3) -0.031(4)
C91 0.102(4) 0.078(3) 0.077(4) 0.017(3) 0.013(3) 0.004(3)
C92 0.067(3) 0.110(5) 0.093(4) -0.025(4) 0.002(3) -0.009(3)
O25 0.085(3) 0.245(8) 0.202(6) 0.151(6) -0.012(4) 0.011(4)
C93 0.081(4) 0.088(4) 0.115(5) -0.024(4) 0.002(3) -0.017(3)
C94 0.068(3) 0.134(6) 0.103(5) 0.041(4) -0.003(3) -0.006(3)
C95 0.050(3) 0.087(4) 0.312(13) -0.056(6) -0.061(5) 0.007(3)
C96 0.129(6) 0.168(8) 0.069(4) 0.006(4) -0.022(4) -0.060(5)
C97 0.036(2) 0.176(7) 0.182(8) 0.105(6) 0.013(3) 0.008(3)
O26 0.149(6) 0.268(10) 0.122(5) 0.019(5) 0.013(4) 0.010(6)
C98 0.091(4) 0.085(4) 0.161(7) 0.037(4) 0.049(4) 0.013(3)
C99 0.081(4) 0.198(9) 0.105(5) -0.006(6) 0.026(4) -0.033(5)
C100 0.111(6) 0.185(9) 0.099(6) 0.012(6) 0.013(5) -0.020(6)
C101 0.063(4) 0.141(7) 0.164(8) -0.016(6) 0.008(5) -0.017(4)
C102 0.144(7) 0.163(8) 0.124(6) -0.009(6) -0.068(6) 0.027(6)
O27 0.108(8) 0.150(10) 0.092(7) -0.011(7) -0.011(6) -0.030(7)
O28 0.068(6) 0.197(12) 0.162(10) 0.086(9) -0.019(6) 0.006(6)

loop_
_atom_type_symbol
_atom_type_description
_atom_type_scat_dispersion_real
_atom_type_scat_dispersion_imag
_atom_type_scat_source
C C 0.0047 0.0021 'International Tables Vol C Tables 4.2.6.8 and 6.1.1.4'
H H 0.0000 0.0000 'International Tables Vol C Tables 4.2.6.8 and 6.1.1.4'
N N 0.0086 0.0042 'International Tables Vol C Tables 4.2.6.8 and 6.1.1.4'
O O 0.0148 0.0078 'International Tables Vol C Tables 4.2.6.8 and 6.1.1.4'
S S 0.1473 0.1546 'International Tables Vol C Tables 4.2.6.8 and 6.1.1.4'
Zn Zn 0.2256 1.7778 'International Tables Vol C Tables 4.2.6.8 and 6.1.1.4'

loop_
_geom_angle_atom_site_label_1
_geom_angle_atom_site_label_2
_geom_angle_atom_site_label_3
_geom_angle
_geom_angle_site_symmetry_1
_geom_angle_site_symmetry_3
_geom_angle_publ_flag
O2 Zn3 O4 82.37(10) . . ?
O2 Zn3 O11 84.55(10) . . ?
O4 Zn3 O11 85.06(10) . . ?
O10 Zn3 O2 95.58(11) . . ?
O10 Zn3 O4 88.95(11) . . ?
O10 Zn3 O11 173.94(10) . . ?
O13 Zn3 O2 83.62(10) . . ?
O13 Zn3 O4 165.86(10) . . ?
O13 Zn3 O10 94.34(10) . . ?
O13 Zn3 O11 91.69(10) . . ?
O13 Zn3 O16 100.52(11) . . ?
O16 Zn3 O2 171.69(10) . . ?
O16 Zn3 O4 93.14(10) . . ?
O16 Zn3 O10 91.31(11) . . ?
O16 Zn3 O11 88.12(11) . . ?
O3 S1 C1 110.20(16) . . ?
O3 S1 C4 110.60(16) . . ?
O6 S1 O3 115.44(15) . . ?
O6 S1 C1 108.48(17) . . ?
O6 S1 C4 107.59(17) . . ?
C4 S1 C1 103.87(16) . . ?
O1 S2 C11 107.35(17) . . ?
O1 S2 C13 109.62(17) . . ?
O12 S2 O1 115.46(16) . . ?
O12 S2 C11 106.90(19) . . ?
O12 S2 C13 108.04(18) . . ?
C13 S2 C11 109.32(17) . . ?
O4 S3 C21 109.85(16) . . ?
O4 S3 C22 108.12(18) . . ?
O15 S3 O4 115.79(17) . . ?
O15 S3 C21 108.10(18) . . ?
O15 S3 C22 107.46(18) . . ?
C21 S3 C22 107.16(19) . . ?
O20 S4 C6 107.67(19) . . ?
O20 S4 C28 108.1(2) . . ?
O22 S4 O20 118.6(2) . . ?
O22 S4 C6 106.5(2) . . ?
O22 S4 C28 107.06(19) . . ?
C28 S4 C6 108.65(19) . . ?
S2 O1 Zn2 122.38(15) . . ?
Zn3 O2 Zn1 90.53(10) . . ?
C10 O2 Zn1 134.9(2) . . ?
C10 O2 Zn3 132.6(2) . . ?
S1 O3 Zn1 122.91(14) . . ?
S3 O4 Zn3 121.75(16) . . ?
C9 O5 Zn1 124.6(2) . . ?
C23 O7 Zn1 125.8(3) . . ?
C9 O8 Zn2 126.4(2) . . ?
Zn2 O9 Zn1 90.42(10) . . ?
C7 O9 Zn1 136.3(2) . . ?
C7 O9 Zn2 133.3(2) . . ?
C23 O10 Zn3 123.0(2) . . ?
C18 O11 Zn3 129.0(3) . . ?
Zn2 O13 Zn1 94.01(10) . . ?
Zn3 O13 Zn1 94.85(11) . . ?
Zn3 O13 Zn2 139.29(13) . . ?
C2 O14 Zn2 130.3(2) . . ?
C19 O16 Zn3 121.1(3) . . ?
C54 O17 H17 109.5 . . ?
C24 O18 Zn2 122.2(3) . . ?
C38 O19 C82 110.5(3) . . ?
C26 O21 C70 110.6(3) . . ?
C35 O23 H23 109.5 . . ?
C5 C1 S1 114.8(3) . . ?
C5 C1 C7 122.9(3) . . ?
C7 C1 S1 122.0(3) . . ?
O14 C2 C6 123.4(4) . . ?
O14 C2 C11 120.3(3) . . ?
C11 C2 C6 116.3(4) . . ?
C4 C3 H3 118.7 . . ?
C8 C3 H3 118.7 . . ?
C8 C3 C4 122.5(3) . . ?
C19 N1 C71 121.1(4) . . ?
C19 N1 C81 120.3(4) . . ?
C71 N1 C81 118.4(4) . . ?
C3 C4 S1 114.3(3) . . ?
C3 C4 C10 122.2(3) . . ?
C10 C4 S1 123.2(3) . . ?
C1 C5 H5 119.3 . . ?
C16 C5 C1 121.4(4) . . ?
C16 C5 H5 119.3 . . ?
C2 C6 S4 121.3(3) . . ?
C31 C6 S4 117.9(3) . . ?
C31 C6 C2 120.2(4) . . ?
O9 C7 C1 122.1(3) . . ?
O9 C7 C13 123.7(3) . . ?
C1 C7 C13 114.1(3) . . ?
C3 C8 C12 116.2(3) . . ?
C3 C8 C33 123.5(3) . . ?
C12 C8 C33 120.3(3) . . ?
O5 C9 C17 117.2(4) . . ?
O8 C9 O5 126.1(3) . . ?
O8 C9 C17 116.7(4) . . ?
O2 C10 C4 122.8(3) . . ?
O2 C10 C21 123.3(3) . . ?
C4 C10 C21 113.9(3) . . ?
C2 C11 S2 120.5(3) . . ?
C2 C11 C57 123.1(4) . . ?
C57 C11 S2 116.1(3) . . ?
C24 N2 C48 119.1(4) . . ?
C24 N2 C91 122.6(4) . . ?
C48 N2 C91 118.1(4) . . ?
C8 C12 H12 118.7 . . ?
C21 C12 C8 122.6(3) . . ?
C21 C12 H12 118.7 . . ?
C7 C13 S2 123.7(3) . . ?
C14 C13 S2 114.2(3) . . ?
C14 C13 C7 122.1(3) . . ?
C13 C14 H14 118.7 . . ?
C16 C14 C13 122.6(3) . . ?
C16 C14 H14 118.7 . . ?
C38 C15 C52 122.8(4) . . ?
C40 C15 C38 117.2(4) . . ?
C40 C15 C52 119.9(4) . . ?
C5 C16 C34 120.1(3) . . ?
C14 C16 C5 116.7(3) . . ?
C14 C16 C34 123.2(3) . . ?
C79 N3 C87 121.6(5) . . ?
C79 N3 C99 121.5(5) . . ?
C87 N3 C99 116.8(5) . . ?
C37 C17 C9 120.7(4) . . ?
C37 C17 C43 118.4(4) . . ?
C43 C17 C9 120.8(4) . . ?
O11 C18 C22 119.7(4) . . ?
O11 C18 C28 124.2(4) . . ?
C28 C18 C22 116.1(3) . . ?
O16 C19 N1 123.3(4) . . ?
O16 C19 H19 118.4 . . ?
N1 C19 H19 118.4 . . ?
C25 C20 C66 120.5(4) . . ?
C38 C20 C25 117.8(4) . . ?
C38 C20 C66 121.5(4) . . ?
C89 N4 C74 120.4(5) . . ?
C100 N4 C74 120.8(6) . . ?
C100 N4 C89 118.5(6) . . ?
C10 C21 S3 123.4(3) . . ?
C12 C21 S3 114.2(3) . . ?
C12 C21 C10 122.5(3) . . ?
C18 C22 S3 120.1(3) . . ?
C27 C22 S3 117.7(3) . . ?
C27 C22 C18 122.1(4) . . ?
O7 C23 C36 116.2(3) . . ?
O10 C23 O7 126.6(4) . . ?
O10 C23 C36 117.2(4) . . ?
O18 C24 N2 122.8(4) . . ?
O18 C24 H24 118.6 . . ?
N2 C24 H24 118.6 . . ?
C20 C25 H25 119.5 . . ?
C29 C25 C20 121.0(4) . . ?
C29 C25 H25 119.5 . . ?
C30 C26 O21 118.1(4) . . ?
C62 C26 O21 118.8(4) . . ?
C62 C26 C30 123.1(4) . . ?
C83 N5 C98 114.7(5) . . ?
C94 N5 C83 124.1(5) . . ?
C94 N5 C98 120.8(5) . . ?
C22 C27 H27 119.5 . . ?
C22 C27 C46 121.0(4) . . ?
C46 C27 H27 119.5 . . ?
C18 C28 S4 121.9(3) . . ?
C18 C28 C32 121.2(4) . . ?
C32 C28 S4 116.8(3) . . ?
C25 C29 H29 120.1 . . ?
C25 C29 C40 119.7(4) . . ?
C40 C29 H29 120.1 . . ?
C26 C30 C56 117.0(5) . . ?
C26 C30 C67 122.6(4) . . ?
C56 C30 C67 120.3(5) . . ?
C6 C31 H31 118.5 . . ?
C75 C31 C6 123.0(4) . . ?
C75 C31 H31 118.5 . . ?
C28 C32 H32 119.0 . . ?
C46 C32 C28 121.9(4) . . ?
C46 C32 H32 119.0 . . ?
C42 C33 C8 108.4(3) . . ?
C42 C33 C65 110.4(3) . . ?
C42 C33 C77 109.6(4) . . ?
C65 C33 C8 109.5(3) . . ?
C65 C33 C77 107.2(4) . . ?
C77 C33 C8 111.7(3) . . ?
C44 C34 C16 108.9(3) . . ?
C44 C34 C63 108.1(4) . . ?
C44 C34 C80 109.9(4) . . ?
C63 C34 C16 111.4(4) . . ?
C63 C34 C80 108.9(4) . . ?
C80 C34 C16 109.6(4) . . ?
O23 C35 C39 120.7(5) . . ?
O23 C35 C60 117.9(4) . . ?
C39 C35 C60 121.4(5) . . ?
C45 C36 C23 119.5(4) . . ?
C45 C36 C59 118.7(4) . . ?
C59 C36 C23 121.6(4) . . ?
C17 C37 H37 119.3 . . ?
C64 C37 C17 121.3(4) . . ?
C64 C37 H37 119.3 . . ?
C15 C38 O19 117.9(4) . . ?
C20 C38 O19 119.7(4) . . ?
C20 C38 C15 122.3(4) . . ?
C35 C39 C67 122.0(5) . . ?
C35 C39 C69 117.7(5) . . ?
C69 C39 C67 120.2(5) . . ?
C15 C40 H40 119.1 . . ?
C29 C40 C15 121.7(4) . . ?
C29 C40 H40 119.1 . . ?
C51 C41 C61 119.4(4) . . ?
C51 C41 C82 120.7(4) . . ?
C61 C41 C82 119.8(4) . . ?
C33 C42 H42A 109.5 . . ?
C33 C42 H42B 109.5 . . ?
C33 C42 H42C 109.5 . . ?
H42A C42 H42B 109.5 . . ?
H42A C42 H42C 109.5 . . ?
H42B C42 H42C 109.5 . . ?
C17 C43 H43 119.6 . . ?
C49 C43 C17 120.7(4) . . ?
C49 C43 H43 119.6 . . ?
C34 C44 H44A 109.5 . . ?
C34 C44 H44B 109.5 . . ?
C34 C44 H44C 109.5 . . ?
H44A C44 H44B 109.5 . . ?
H44A C44 H44C 109.5 . . ?
H44B C44 H44C 109.5 . . ?
C36 C45 H45 119.6 . . ?
C36 C45 C51 120.7(4) . . ?
C51 C45 H45 119.6 . . ?
C27 C46 C78 118.3(4) . . ?
C32 C46 C27 117.5(4) . . ?
C32 C46 C78 124.2(4) . . ?
C55 C47 H47 119.4 . . ?
C55 C47 C62 121.1(5) . . ?
C62 C47 H47 119.4 . . ?
N2 C48 H48A 109.5 . . ?
N2 C48 H48B 109.5 . . ?
N2 C48 H48C 109.5 . . ?
H48A C48 H48B 109.5 . . ?
H48A C48 H48C 109.5 . . ?
H48B C48 H48C 109.5 . . ?
C43 C49 H49 119.7 . . ?
C50 C49 C43 120.6(4) . . ?
C50 C49 H49 119.7 . . ?
C49 C50 C64 119.1(4) . . ?
C49 C50 C70 119.1(4) . . ?
C64 C50 C70 121.7(4) . . ?
C41 C51 C45 120.1(4) . . ?
C41 C51 H51 119.9 . . ?
C45 C51 H51 119.9 . . ?
C15 C52 H52A 109.4 . . ?
C15 C52 H52B 109.4 . . ?
C15 C52 C53 111.2(4) . . ?
H52A C52 H52B 108.0 . . ?
C53 C52 H52A 109.4 . . ?
C53 C52 H52B 109.4 . . ?
C54 C53 C52 121.1(4) . . ?
C72 C53 C52 120.0(5) . . ?
C72 C53 C54 118.8(5) . . ?
O17 C54 C53 119.8(4) . . ?
O17 C54 C68 118.9(4) . . ?
C53 C54 C68 121.3(4) . . ?
C47 C55 H55 119.9 . . ?
C47 C55 C56 120.2(5) . . ?
C56 C55 H55 119.9 . . ?
C30 C56 H56 119.6 . . ?
C55 C56 C30 120.9(5) . . ?
C55 C56 H56 119.6 . . ?
C11 C57 H57 119.4 . . ?
C75 C57 C11 121.1(4) . . ?
C75 C57 H57 119.4 . . ?
H58A C58 H58B 109.5 . . ?
H58A C58 H58C 109.5 . . ?
H58B C58 H58C 109.5 . . ?
C78 C58 H58A 109.5 . . ?
C78 C58 H58B 109.5 . . ?
C78 C58 H58C 109.5 . . ?
C36 C59 H59 119.6 . . ?
C36 C59 C61 120.9(4) . . ?
C61 C59 H59 119.6 . . ?
C35 C60 C66 120.7(5) . . ?
C73 C60 C35 117.8(5) . . ?
C73 C60 C66 121.4(5) . . ?
C41 C61 C59 120.1(4) . . ?
C41 C61 H61 120.0 . . ?
C59 C61 H61 120.0 . . ?
C26 C62 C47 117.3(5) . . ?
C26 C62 C86 122.1(4) . . ?
C47 C62 C86 120.6(5) . . ?
C34 C63 H63A 109.5 . . ?
C34 C63 H63B 109.5 . . ?
C34 C63 H63C 109.5 . . ?
H63A C63 H63B 109.5 . . ?
H63A C63 H63C 109.5 . . ?
H63B C63 H63C 109.5 . . ?
C37 C64 C50 119.9(4) . . ?
C37 C64 H64 120.1 . . ?
C50 C64 H64 120.1 . . ?
C33 C65 H65A 109.5 . . ?
C33 C65 H65B 109.5 . . ?
C33 C65 H65C 109.5 . . ?
H65A C65 H65B 109.5 . . ?
H65A C65 H65C 109.5 . . ?
H65B C65 H65C 109.5 . . ?
C20 C66 H66A 109.5 . . ?
C20 C66 H66B 109.5 . . ?
C60 C66 C20 110.8(4) . . ?
C60 C66 H66A 109.5 . . ?
C60 C66 H66B 109.5 . . ?
H66A C66 H66B 108.1 . . ?
C92 N6 C93 119.8(5) . . ?
C101 N6 C92 120.5(7) . . ?
C101 N6 C93 119.5(7) . . ?
C30 C67 C39 112.4(4) . . ?
C30 C67 H67A 109.1 . . ?
C30 C67 H67B 109.1 . . ?
C39 C67 H67A 109.1 . . ?
C39 C67 H67B 109.1 . . ?
H67A C67 H67B 107.8 . . ?
C54 C68 C84 117.6(5) . . ?
C54 C68 C86 121.4(4) . . ?
C84 C68 C86 121.0(5) . . ?
C39 C69 H69 119.1 . . ?
C85 C69 C39 121.8(5) . . ?
C85 C69 H69 119.1 . . ?
O21 C70 C50 110.3(4) . . ?
O21 C70 H70A 109.6 . . ?
O21 C70 H70B 109.6 . . ?
C50 C70 H70A 109.6 . . ?
C50 C70 H70B 109.6 . . ?
H70A C70 H70B 108.1 . . ?
N1 C71 H71A 109.5 . . ?
N1 C71 H71B 109.5 . . ?
N1 C71 H71C 109.5 . . ?
H71A C71 H71B 109.5 . . ?
H71A C71 H71C 109.5 . . ?
H71B C71 H71C 109.5 . . ?
C53 C72 H72 119.5 . . ?
C76 C72 C53 120.9(5) . . ?
C76 C72 H72 119.5 . . ?
C60 C73 H73 119.0 . . ?
C85 C73 C60 122.0(5) . . ?
C85 C73 H73 119.0 . . ?
N4 C74 H74A 109.5 . . ?
N4 C74 H74B 109.5 . . ?
N4 C74 H74C 109.5 . . ?
H74A C74 H74B 109.5 . . ?
H74A C74 H74C 109.5 . . ?
H74B C74 H74C 109.5 . . ?
C31 C75 C88 121.5(4) . . ?
C57 C75 C31 116.3(4) . . ?
C57 C75 C88 122.2(5) . . ?
C72 C76 H76 120.2 . . ?
C84 C76 C72 119.6(5) . . ?
C84 C76 H76 120.2 . . ?
C33 C77 H77A 109.5 . . ?
C33 C77 H77B 109.5 . . ?
C33 C77 H77C 109.5 . . ?
H77A C77 H77B 109.5 . . ?
H77A C77 H77C 109.5 . . ?
H77B C77 H77C 109.5 . . ?
C46 C78 C97 109.2(5) . . ?
C58 C78 C46 108.3(4) . . ?
C58 C78 C95 107.9(5) . . ?
C58 C78 C97 108.9(5) . . ?
C95 C78 C46 110.9(5) . . ?
C95 C78 C97 111.6(6) . . ?
O24 C79 N3 126.5(6) . . ?
O24 C79 H79 116.8 . . ?
N3 C79 H79 116.8 . . ?
C34 C80 H80A 109.5 . . ?
C34 C80 H80B 109.5 . . ?
C34 C80 H80C 109.5 . . ?
H80A C80 H80B 109.5 . . ?
H80A C80 H80C 109.5 . . ?
H80B C80 H80C 109.5 . . ?
N1 C81 H81A 109.5 . . ?
N1 C81 H81B 109.5 . . ?
N1 C81 H81C 109.5 . . ?
H81A C81 H81B 109.5 . . ?
H81A C81 H81C 109.5 . . ?
H81B C81 H81C 109.5 . . ?
O19 C82 C41 110.5(4) . . ?
O19 C82 H82A 109.5 . . ?
O19 C82 H82B 109.5 . . ?
C41 C82 H82A 109.5 . . ?
C41 C82 H82B 109.5 . . ?
H82A C82 H82B 108.1 . . ?
N5 C83 H83A 109.5 . . ?
N5 C83 H83B 109.5 . . ?
N5 C83 H83C 109.5 . . ?
H83A C83 H83B 109.5 . . ?
H83A C83 H83C 109.5 . . ?
H83B C83 H83C 109.5 . . ?
C68 C84 H84 119.1 . . ?
C76 C84 C68 121.8(5) . . ?
C76 C84 H84 119.1 . . ?
C69 C85 H85 120.3 . . ?
C73 C85 C69 119.3(5) . . ?
C73 C85 H85 120.3 . . ?
C62 C86 C68 112.6(4) . . ?
C62 C86 H86A 109.1 . . ?
C62 C86 H86B 109.1 . . ?
C68 C86 H86A 109.1 . . ?
C68 C86 H86B 109.1 . . ?
H86A C86 H86B 107.8 . . ?
N3 C87 H87A 109.5 . . ?
N3 C87 H87B 109.5 . . ?
N3 C87 H87C 109.5 . . ?
H87A C87 H87B 109.5 . . ?
H87A C87 H87C 109.5 . . ?
H87B C87 H87C 109.5 . . ?
C90 C88 C75 108.2(5) . . ?
C96 C88 C75 111.8(4) . . ?
C96 C88 C90 108.2(6) . . ?
C102 C88 C75 107.8(6) . . ?
C102 C88 C90 108.7(6) . . ?
C102 C88 C96 112.1(6) . . ?
N4 C89 H89A 109.5 . . ?
N4 C89 H89B 109.5 . . ?
N4 C89 H89C 109.5 . . ?
H89A C89 H89B 109.5 . . ?
H89A C89 H89C 109.5 . . ?
H89B C89 H89C 109.5 . . ?
C88 C90 H90A 109.5 . . ?
C88 C90 H90B 109.5 . . ?
C88 C90 H90C 109.5 . . ?
H90A C90 H90B 109.5 . . ?
H90A C90 H90C 109.5 . . ?
H90B C90 H90C 109.5 . . ?
N2 C91 H91A 109.5 . . ?
N2 C91 H91B 109.5 . . ?
N2 C91 H91C 109.5 . . ?
H91A C91 H91B 109.5 . . ?
H91A C91 H91C 109.5 . . ?
H91B C91 H91C 109.5 . . ?
N6 C92 H92A 109.5 . . ?
N6 C92 H92B 109.5 . . ?
N6 C92 H92C 109.5 . . ?
N6 C92 H92 114.5 . . ?
H92A C92 H92B 109.5 . . ?
H92A C92 H92C 109.5 . . ?
H92B C92 H92C 109.5 . . ?
O27 C92 N6 131.1(7) . . ?
O27 C92 H92 114.5 . . ?
N6 C93 H93A 109.5 . . ?
N6 C93 H93B 109.5 . . ?
N6 C93 H93C 109.5 . . ?
H93A C93 H93B 109.5 . . ?
H93A C93 H93C 109.5 . . ?
H93B C93 H93C 109.5 . . ?
N5 C94 H94 117.4 . . ?
O25 C94 N5 125.3(6) . . ?
O25 C94 H94 117.4 . . ?
C78 C95 H95A 109.5 . . ?
C78 C95 H95B 109.5 . . ?
C78 C95 H95C 109.5 . . ?
H95A C95 H95B 109.5 . . ?
H95A C95 H95C 109.5 . . ?
H95B C95 H95C 109.5 . . ?
C88 C96 H96A 109.5 . . ?
C88 C96 H96B 109.5 . . ?
C88 C96 H96C 109.5 . . ?
H96A C96 H96B 109.5 . . ?
H96A C96 H96C 109.5 . . ?
H96B C96 H96C 109.5 . . ?
C78 C97 H97A 109.5 . . ?
C78 C97 H97B 109.5 . . ?
C78 C97 H97C 109.5 . . ?
H97A C97 H97B 109.5 . . ?
H97A C97 H97C 109.5 . . ?
H97B C97 H97C 109.5 . . ?
N5 C98 H98A 109.5 . . ?
N5 C98 H98B 109.5 . . ?
N5 C98 H98C 109.5 . . ?
H98A C98 H98B 109.5 . . ?
H98A C98 H98C 109.5 . . ?
H98B C98 H98C 109.5 . . ?
N3 C99 H99A 109.5 . . ?
N3 C99 H99B 109.5 . . ?
N3 C99 H99C 109.5 . . ?
H99A C99 H99B 109.5 . . ?
H99A C99 H99C 109.5 . . ?
H99B C99 H99C 109.5 . . ?
N4 C100 O26 120.9(8) . . ?
N4 C100 H100 119.6 . . ?
O26 C100 H100 119.6 . . ?
N6 C101 H10D 109.5 . . ?
N6 C101 H10E 109.5 . . ?
N6 C101 H10F 109.5 . . ?
N6 C101 H101 115.6 . . ?
H10D C101 H10E 109.5 . . ?
H10D C101 H10F 109.5 . . ?
H10E C101 H10F 109.5 . . ?
O28 C101 N6 128.8(11) . . ?
O28 C101 H101 115.6 . . ?
C88 C102 H10A 109.5 . . ?
C88 C102 H10B 109.5 . . ?
C88 C102 H10C 109.5 . . ?
H10A C102 H10B 109.5 . . ?
H10A C102 H10C 109.5 . . ?
H10B C102 H10C 109.5 . . ?

loop_
_geom_bond_atom_site_label_1
_geom_bond_atom_site_label_2
_geom_bond_distance
_geom_bond_site_symmetry_2
_geom_bond_publ_flag
Zn1 Zn2 3.0093(8) . ?
Zn1 Zn3 3.0178(7) . ?
Zn1 O2 2.141(2) . ?
Zn1 O3 2.106(3) . ?
Zn1 O5 2.036(3) . ?
Zn1 O7 2.025(3) . ?
Zn1 O9 2.142(3) . ?
Zn1 O13 2.085(3) . ?
Zn2 O1 2.106(3) . ?
Zn2 O8 2.039(2) . ?
Zn2 O9 2.098(3) . ?
Zn2 O13 2.029(3) . ?
Zn2 O14 2.172(3) . ?
Zn2 O18 2.033(3) . ?
Zn3 O2 2.107(3) . ?
Zn3 O4 2.131(3) . ?
Zn3 O10 2.056(3) . ?
Zn3 O11 2.172(3) . ?
Zn3 O13 2.013(2) . ?
Zn3 O16 2.046(3) . ?
S1 O3 1.461(3) . ?
S1 O6 1.438(3) . ?
S1 C1 1.759(4) . ?
S1 C4 1.757(4) . ?
S2 O1 1.460(3) . ?
S2 O12 1.430(3) . ?
S2 C11 1.763(4) . ?
S2 C13 1.758(4) . ?
S3 O4 1.454(3) . ?
S3 O15 1.440(3) . ?
S3 C21 1.755(4) . ?
S3 C22 1.760(4) . ?
S4 O20 1.434(3) . ?
S4 O22 1.433(3) . ?
S4 C6 1.779(5) . ?
S4 C28 1.774(4) . ?
O2 C10 1.304(4) . ?
O5 C9 1.272(5) . ?
O7 C23 1.262(5) . ?
O8 C9 1.250(5) . ?
O9 C7 1.305(4) . ?
O10 C23 1.258(5) . ?
O11 C18 1.325(4) . ?
O14 C2 1.312(5) . ?
O16 C19 1.233(5) . ?
O17 H17 0.8200 . ?
O17 C54 1.375(5) . ?
O18 C24 1.205(6) . ?
O19 C38 1.401(5) . ?
O19 C82 1.440(5) . ?
O21 C26 1.408(5) . ?
O21 C70 1.452(5) . ?
O23 H23 0.8200 . ?
O23 C35 1.365(5) . ?
C1 C5 1.402(5) . ?
C1 C7 1.421(5) . ?
C2 C6 1.412(5) . ?
C2 C11 1.394(6) . ?
C3 H3 0.9300 . ?
C3 C4 1.406(5) . ?
C3 C8 1.384(5) . ?
N1 C19 1.327(5) . ?
N1 C71 1.442(6) . ?
N1 C81 1.460(6) . ?
C4 C10 1.417(5) . ?
O24 C79 1.199(6) . ?
C5 H5 0.9300 . ?
C5 C16 1.400(5) . ?
C6 C31 1.409(6) . ?
C7 C13 1.426(5) . ?
C8 C12 1.393(5) . ?
C8 C33 1.536(5) . ?
C9 C17 1.498(5) . ?
C10 C21 1.433(5) . ?
C11 C57 1.408(6) . ?
N2 C24 1.331(6) . ?
N2 C48 1.427(6) . ?
N2 C91 1.457(6) . ?
C12 H12 0.9300 . ?
C12 C21 1.386(5) . ?
C13 C14 1.398(5) . ?
C14 H14 0.9300 . ?
C14 C16 1.385(5) . ?
C15 C38 1.395(6) . ?
C15 C40 1.388(6) . ?
C15 C52 1.516(6) . ?
C16 C34 1.534(5) . ?
N3 C79 1.312(6) . ?
N3 C87 1.442(6) . ?
N3 C99 1.461(7) . ?
C17 C37 1.389(6) . ?
C17 C43 1.392(6) . ?
C18 C22 1.416(6) . ?
C18 C28 1.400(6) . ?
C19 H19 0.9300 . ?
C20 C25 1.396(6) . ?
C20 C38 1.380(6) . ?
C20 C66 1.527(6) . ?
N4 C74 1.410(7) . ?
N4 C89 1.391(7) . ?
N4 C100 1.343(10) . ?
C22 C27 1.386(5) . ?
C23 C36 1.502(6) . ?
C24 H24 0.9300 . ?
C25 H25 0.9300 . ?
C25 C29 1.371(6) . ?
C26 C30 1.397(7) . ?
C26 C62 1.393(7) . ?
N5 C83 1.399(6) . ?
N5 C94 1.324(7) . ?
N5 C98 1.445(7) . ?
C27 H27 0.9300 . ?
C27 C46 1.408(6) . ?
C28 C32 1.413(5) . ?
C29 H29 0.9300 . ?
C29 C40 1.370(6) . ?
C30 C56 1.403(6) . ?
C30 C67 1.506(7) . ?
C31 H31 0.9300 . ?
C31 C75 1.407(7) . ?
C32 H32 0.9300 . ?
C32 C46 1.374(6) . ?
C33 C42 1.528(6) . ?
C33 C65 1.531(6) . ?
C33 C77 1.537(6) . ?
C34 C44 1.517(6) . ?
C34 C63 1.522(6) . ?
C34 C80 1.529(6) . ?
C35 C39 1.393(7) . ?
C35 C60 1.409(7) . ?
C36 C45 1.378(6) . ?
C36 C59 1.382(6) . ?
C37 H37 0.9300 . ?
C37 C64 1.374(6) . ?
C39 C67 1.521(7) . ?
C39 C69 1.412(7) . ?
C40 H40 0.9300 . ?
C41 C51 1.376(7) . ?
C41 C61 1.383(6) . ?
C41 C82 1.506(6) . ?
C42 H42A 0.9600 . ?
C42 H42B 0.9600 . ?
C42 H42C 0.9600 . ?
C43 H43 0.9300 . ?
C43 C49 1.384(6) . ?
C44 H44A 0.9600 . ?
C44 H44B 0.9600 . ?
C44 H44C 0.9600 . ?
C45 H45 0.9300 . ?
C45 C51 1.391(6) . ?
C46 C78 1.535(5) . ?
C47 H47 0.9300 . ?
C47 C55 1.377(8) . ?
C47 C62 1.400(6) . ?
C48 H48A 0.9600 . ?
C48 H48B 0.9600 . ?
C48 H48C 0.9600 . ?
C49 H49 0.9300 . ?
C49 C50 1.379(6) . ?
C50 C64 1.405(7) . ?
C50 C70 1.510(6) . ?
C51 H51 0.9300 . ?
C52 H52A 0.9700 . ?
C52 H52B 0.9700 . ?
C52 C53 1.524(6) . ?
C53 C54 1.395(7) . ?
C53 C72 1.387(6) . ?
C54 C68 1.399(6) . ?
C55 H55 0.9300 . ?
C55 C56 1.388(8) . ?
C56 H56 0.9300 . ?
C57 H57 0.9300 . ?
C57 C75 1.387(6) . ?
C58 H58A 0.9600 . ?
C58 H58B 0.9600 . ?
C58 H58C 0.9600 . ?
C58 C78 1.504(7) . ?
C59 H59 0.9300 . ?
C59 C61 1.384(6) . ?
C60 C66 1.495(7) . ?
C60 C73 1.402(7) . ?
C61 H61 0.9300 . ?
C62 C86 1.500(8) . ?
C63 H63A 0.9600 . ?
C63 H63B 0.9600 . ?
C63 H63C 0.9600 . ?
C64 H64 0.9300 . ?
C65 H65A 0.9600 . ?
C65 H65B 0.9600 . ?
C65 H65C 0.9600 . ?
C66 H66A 0.9700 . ?
C66 H66B 0.9700 . ?
N6 C92 1.409(8) . ?
N6 C93 1.438(8) . ?
N6 C101 1.372(8) . ?
C67 H67A 0.9700 . ?
C67 H67B 0.9700 . ?
C68 C84 1.402(7) . ?
C68 C86 1.517(8) . ?
C69 H69 0.9300 . ?
C69 C85 1.374(8) . ?
C70 H70A 0.9700 . ?
C70 H70B 0.9700 . ?
C71 H71A 0.9600 . ?
C71 H71B 0.9600 . ?
C71 H71C 0.9600 . ?
C72 H72 0.9300 . ?
C72 C76 1.385(8) . ?
C73 H73 0.9300 . ?
C73 C85 1.367(7) . ?
C74 H74A 0.9600 . ?
C74 H74B 0.9600 . ?
C74 H74C 0.9600 . ?
C75 C88 1.552(7) . ?
C76 H76 0.9300 . ?
C76 C84 1.367(8) . ?
C77 H77A 0.9600 . ?
C77 H77B 0.9600 . ?
C77 H77C 0.9600 . ?
C78 C95 1.530(9) . ?
C78 C97 1.538(9) . ?
C79 H79 0.9300 . ?
C80 H80A 0.9600 . ?
C80 H80B 0.9600 . ?
C80 H80C 0.9600 . ?
C81 H81A 0.9600 . ?
C81 H81B 0.9600 . ?
C81 H81C 0.9600 . ?
C82 H82A 0.9700 . ?
C82 H82B 0.9700 . ?
C83 H83A 0.9600 . ?
C83 H83B 0.9600 . ?
C83 H83C 0.9600 . ?
C84 H84 0.9300 . ?
C85 H85 0.9300 . ?
C86 H86A 0.9700 . ?
C86 H86B 0.9700 . ?
C87 H87A 0.9600 . ?
C87 H87B 0.9600 . ?
C87 H87C 0.9600 . ?
C88 C90 1.531(9) . ?
C88 C96 1.511(9) . ?
C88 C102 1.495(10) . ?
C89 H89A 0.9600 . ?
C89 H89B 0.9600 . ?
C89 H89C 0.9600 . ?
C90 H90A 0.9600 . ?
C90 H90B 0.9600 . ?
C90 H90C 0.9600 . ?
C91 H91A 0.9600 . ?
C91 H91B 0.9600 . ?
C91 H91C 0.9600 . ?
C92 H92A 0.9600 . ?
C92 H92B 0.9600 . ?
C92 H92C 0.9600 . ?
C92 H92 0.9300 . ?
C92 O27 1.365(12) . ?
O25 C94 1.224(7) . ?
C93 H93A 0.9600 . ?
C93 H93B 0.9600 . ?
C93 H93C 0.9600 . ?
C94 H94 0.9300 . ?
C95 H95A 0.9600 . ?
C95 H95B 0.9600 . ?
C95 H95C 0.9600 . ?
C96 H96A 0.9600 . ?
C96 H96B 0.9600 . ?
C96 H96C 0.9600 . ?
C97 H97A 0.9600 . ?
C97 H97B 0.9600 . ?
C97 H97C 0.9600 . ?
O26 C100 1.356(10) . ?
C98 H98A 0.9600 . ?
C98 H98B 0.9600 . ?
C98 H98C 0.9600 . ?
C99 H99A 0.9600 . ?
C99 H99B 0.9600 . ?
C99 H99C 0.9600 . ?
C100 H100 0.9300 . ?
C101 H10D 0.9600 . ?
C101 H10E 0.9600 . ?
C101 H10F 0.9600 . ?
C101 H101 0.9300 . ?
C101 O28 1.094(11) . ?
C102 H10A 0.9600 . ?
C102 H10B 0.9600 . ?
C102 H10C 0.9600 . ?

loop_
_geom_torsion_atom_site_label_1
_geom_torsion_atom_site_label_2
_geom_torsion_atom_site_label_3
_geom_torsion_atom_site_label_4
_geom_torsion
_geom_torsion_site_symmetry_1
_geom_torsion_site_symmetry_2
_geom_torsion_site_symmetry_3
_geom_torsion_site_symmetry_4
_geom_torsion_publ_flag
Zn1 O2 C10 C4 -7.5(6) . . . . ?
Zn1 O2 C10 C21 175.1(3) . . . . ?
Zn1 O5 C9 O8 28.7(6) . . . . ?
Zn1 O5 C9 C17 -149.8(3) . . . . ?
Zn1 O7 C23 O10 -35.7(6) . . . . ?
Zn1 O7 C23 C36 142.8(3) . . . . ?
Zn1 O9 C7 C1 -3.4(5) . . . . ?
Zn1 O9 C7 C13 175.8(2) . . . . ?
Zn2 O8 C9 O5 -22.0(6) . . . . ?
Zn2 O8 C9 C17 156.6(3) . . . . ?
Zn2 O9 C7 C1 175.9(2) . . . . ?
Zn2 O9 C7 C13 -4.9(5) . . . . ?
Zn2 O14 C2 C6 137.9(3) . . . . ?
Zn2 O14 C2 C11 -43.8(5) . . . . ?
Zn2 O18 C24 N2 -134.5(4) . . . . ?
Zn3 O2 C10 C4 -166.5(3) . . . . ?
Zn3 O2 C10 C21 16.1(6) . . . . ?
Zn3 O10 C23 O7 23.6(6) . . . . ?
Zn3 O10 C23 C36 -154.8(3) . . . . ?
Zn3 O11 C18 C22 45.4(5) . . . . ?
Zn3 O11 C18 C28 -135.8(4) . . . . ?
Zn3 O16 C19 N1 179.5(3) . . . . ?
S1 C1 C5 C16 -174.0(3) . . . . ?
S1 C1 C7 O9 -7.8(5) . . . . ?
S1 C1 C7 C13 172.9(2) . . . . ?
S1 C4 C10 O2 3.4(5) . . . . ?
S1 C4 C10 C21 -179.0(3) . . . . ?
S2 C11 C57 C75 172.9(4) . . . . ?
S2 C13 C14 C16 -178.3(3) . . . . ?
S3 C22 C27 C46 -178.7(3) . . . . ?
S4 C6 C31 C75 -169.0(4) . . . . ?
S4 C28 C32 C46 175.2(4) . . . . ?
O1 S2 C11 C2 43.3(4) . . . . ?
O1 S2 C11 C57 -130.8(3) . . . . ?
O1 S2 C13 C7 -25.9(3) . . . . ?
O1 S2 C13 C14 153.3(2) . . . . ?
O2 C10 C21 S3 1.3(5) . . . . ?
O2 C10 C21 C12 -178.6(4) . . . . ?
O3 S1 C1 C5 -146.9(2) . . . . ?
O3 S1 C1 C7 38.0(3) . . . . ?
O3 S1 C4 C3 157.6(3) . . . . ?
O3 S1 C4 C10 -27.6(4) . . . . ?
O4 S3 C21 C10 18.9(4) . . . . ?
O4 S3 C21 C12 -161.1(3) . . . . ?
O4 S3 C22 C18 -48.3(4) . . . . ?
O4 S3 C22 C27 130.2(3) . . . . ?
O5 C9 C17 C37 11.2(6) . . . . ?
O5 C9 C17 C43 -172.7(4) . . . . ?
O6 S1 O3 Zn1 178.45(16) . . . . ?
O6 S1 C1 C5 -19.6(3) . . . . ?
O6 S1 C1 C7 165.3(3) . . . . ?
O6 S1 C4 C3 30.7(3) . . . . ?
O6 S1 C4 C10 -154.5(3) . . . . ?
O7 C23 C36 C45 -9.7(6) . . . . ?
O7 C23 C36 C59 174.3(4) . . . . ?
O8 C9 C17 C37 -167.5(4) . . . . ?
O8 C9 C17 C43 8.6(6) . . . . ?
O9 C7 C13 S2 0.6(5) . . . . ?
O9 C7 C13 C14 -178.5(3) . . . . ?
O10 C23 C36 C45 168.8(4) . . . . ?
O10 C23 C36 C59 -7.1(6) . . . . ?
O11 C18 C22 S3 -4.5(5) . . . . ?
O11 C18 C22 C27 177.0(4) . . . . ?
O11 C18 C28 S4 7.3(6) . . . . ?
O11 C18 C28 C32 -176.1(4) . . . . ?
O12 S2 O1 Zn2 177.34(17) . . . . ?
O12 S2 C11 C2 167.8(3) . . . . ?
O12 S2 C11 C57 -6.3(4) . . . . ?
O12 S2 C13 C7 -152.5(3) . . . . ?
O12 S2 C13 C14 26.7(3) . . . . ?
O14 C2 C6 S4 -12.0(5) . . . . ?
O14 C2 C6 C31 177.4(4) . . . . ?
O14 C2 C11 S2 8.5(5) . . . . ?
O14 C2 C11 C57 -177.8(4) . . . . ?
O15 S3 O4 Zn3 -177.79(17) . . . . ?
O15 S3 C21 C10 146.2(3) . . . . ?
O15 S3 C21 C12 -33.9(4) . . . . ?
O15 S3 C22 C18 -173.9(3) . . . . ?
O15 S3 C22 C27 4.6(4) . . . . ?
O17 C54 C68 C84 179.3(4) . . . . ?
O17 C54 C68 C86 -2.8(7) . . . . ?
O20 S4 C6 C2 -36.7(4) . . . . ?
O20 S4 C6 C31 134.1(3) . . . . ?
O20 S4 C28 C18 40.5(4) . . . . ?
O20 S4 C28 C32 -136.3(3) . . . . ?
O21 C26 C30 C56 175.7(4) . . . . ?
O21 C26 C30 C67 -6.7(6) . . . . ?
O21 C26 C62 C47 -175.9(4) . . . . ?
O21 C26 C62 C86 5.3(6) . . . . ?
O22 S4 C6 C2 -164.8(3) . . . . ?
O22 S4 C6 C31 6.0(4) . . . . ?
O22 S4 C28 C18 169.3(3) . . . . ?
O22 S4 C28 C32 -7.5(4) . . . . ?
O23 C35 C39 C67 3.4(7) . . . . ?
O23 C35 C39 C69 179.8(4) . . . . ?
O23 C35 C60 C66 -3.4(6) . . . . ?
O23 C35 C60 C73 -179.5(4) . . . . ?
C1 S1 O3 Zn1 -58.2(2) . . . . ?
C1 S1 C4 C3 -84.2(3) . . . . ?
C1 S1 C4 C10 90.6(3) . . . . ?
C1 C5 C16 C14 0.7(5) . . . . ?
C1 C5 C16 C34 -179.9(3) . . . . ?
C1 C7 C13 S2 179.9(2) . . . . ?
C1 C7 C13 C14 0.8(5) . . . . ?
C2 C6 C31 C75 1.9(7) . . . . ?
C2 C11 C57 C75 -1.1(7) . . . . ?
C3 C4 C10 O2 177.8(3) . . . . ?
C3 C4 C10 C21 -4.6(5) . . . . ?
C3 C8 C12 C21 -0.9(6) . . . . ?
C3 C8 C33 C42 -117.3(4) . . . . ?
C3 C8 C33 C65 122.2(4) . . . . ?
C3 C8 C33 C77 3.6(5) . . . . ?
C4 S1 O3 Zn1 56.0(2) . . . . ?
C4 S1 C1 C5 94.6(3) . . . . ?
C4 S1 C1 C7 -80.4(3) . . . . ?
C4 C3 C8 C12 0.2(5) . . . . ?
C4 C3 C8 C33 -178.9(3) . . . . ?
C4 C10 C21 S3 -176.2(3) . . . . ?
C4 C10 C21 C12 3.8(5) . . . . ?
C5 C1 C7 O9 177.6(3) . . . . ?
C5 C1 C7 C13 -1.7(5) . . . . ?
C5 C16 C34 C44 -65.3(5) . . . . ?
C5 C16 C34 C63 175.6(4) . . . . ?
C5 C16 C34 C80 55.0(5) . . . . ?
C6 S4 C28 C18 -76.1(4) . . . . ?
C6 S4 C28 C32 107.1(4) . . . . ?
C6 C2 C11 S2 -173.1(3) . . . . ?
C6 C2 C11 C57 0.6(6) . . . . ?
C6 C31 C75 C57 -2.2(7) . . . . ?
C6 C31 C75 C88 176.0(5) . . . . ?
C7 C1 C5 C16 1.0(5) . . . . ?
C7 C13 C14 C16 0.8(5) . . . . ?
C8 C3 C4 S1 177.7(3) . . . . ?
C8 C3 C4 C10 2.8(6) . . . . ?
C8 C12 C21 S3 178.9(3) . . . . ?
C8 C12 C21 C10 -1.2(6) . . . . ?
C9 C17 C37 C64 175.3(4) . . . . ?
C9 C17 C43 C49 -175.5(4) . . . . ?
C11 S2 O1 Zn2 -63.6(2) . . . . ?
C11 S2 C13 C7 91.5(3) . . . . ?
C11 S2 C13 C14 -89.3(3) . . . . ?
C11 C2 C6 S4 169.6(3) . . . . ?
C11 C2 C6 C31 -1.0(6) . . . . ?
C11 C57 C75 C31 1.8(7) . . . . ?
C11 C57 C75 C88 -176.4(5) . . . . ?
C12 C8 C33 C42 63.7(5) . . . . ?
C12 C8 C33 C65 -56.8(5) . . . . ?
C12 C8 C33 C77 -175.4(4) . . . . ?
C13 S2 O1 Zn2 55.1(2) . . . . ?
C13 S2 C11 C2 -75.5(3) . . . . ?
C13 S2 C11 C57 110.4(3) . . . . ?
C13 C14 C16 C5 -1.6(5) . . . . ?
C13 C14 C16 C34 179.0(3) . . . . ?
C14 C16 C34 C44 114.1(4) . . . . ?
C14 C16 C34 C63 -5.0(5) . . . . ?
C14 C16 C34 C80 -125.6(4) . . . . ?
C15 C52 C53 C54 77.2(5) . . . . ?
C15 C52 C53 C72 -98.2(5) . . . . ?
C17 C37 C64 C50 0.9(8) . . . . ?
C17 C43 C49 C50 -0.5(7) . . . . ?
C18 C22 C27 C46 -0.2(6) . . . . ?
C18 C28 C32 C46 -1.7(7) . . . . ?
C20 C25 C29 C40 -1.3(7) . . . . ?
C21 S3 O4 Zn3 -55.0(2) . . . . ?
C21 S3 C22 C18 70.1(4) . . . . ?
C21 S3 C22 C27 -111.4(3) . . . . ?
C22 S3 O4 Zn3 61.6(2) . . . . ?
C22 S3 C21 C10 -98.3(3) . . . . ?
C22 S3 C21 C12 81.7(3) . . . . ?
C22 C18 C28 S4 -173.8(3) . . . . ?
C22 C18 C28 C32 2.8(6) . . . . ?
C22 C27 C46 C32 1.5(6) . . . . ?
C22 C27 C46 C78 179.8(4) . . . . ?
C23 C36 C45 C51 -175.5(5) . . . . ?
C23 C36 C59 C61 175.4(5) . . . . ?
C25 C20 C38 O19 -176.1(3) . . . . ?
C25 C20 C38 C15 5.1(6) . . . . ?
C25 C20 C66 C60 -69.0(6) . . . . ?
C25 C29 C40 C15 1.9(7) . . . . ?
C26 O21 C70 C50 -166.3(5) . . . . ?
C26 C30 C56 C55 2.2(7) . . . . ?
C26 C30 C67 C39 -99.0(5) . . . . ?
C26 C62 C86 C68 103.0(5) . . . . ?
C27 C46 C78 C58 57.6(6) . . . . ?
C27 C46 C78 C95 175.8(6) . . . . ?
C27 C46 C78 C97 -60.8(6) . . . . ?
C28 S4 C6 C2 80.2(4) . . . . ?
C28 S4 C6 C31 -109.0(4) . . . . ?
C28 C18 C22 S3 176.5(3) . . . . ?
C28 C18 C22 C27 -1.9(6) . . . . ?
C28 C32 C46 C27 -0.6(7) . . . . ?
C28 C32 C46 C78 -178.8(4) . . . . ?
C30 C26 C62 C47 6.7(7) . . . . ?
C30 C26 C62 C86 -172.0(4) . . . . ?
C31 C75 C88 C90 -52.8(7) . . . . ?
C31 C75 C88 C96 -171.9(6) . . . . ?
C31 C75 C88 C102 64.5(7) . . . . ?
C32 C46 C78 C58 -124.1(5) . . . . ?
C32 C46 C78 C95 -6.0(8) . . . . ?
C32 C46 C78 C97 117.4(6) . . . . ?
C33 C8 C12 C21 178.1(4) . . . . ?
C35 C39 C67 C30 80.6(6) . . . . ?
C35 C39 C69 C85 -0.3(7) . . . . ?
C35 C60 C66 C20 -83.2(6) . . . . ?
C35 C60 C73 C85 -0.1(7) . . . . ?
C36 C45 C51 C41 -0.1(8) . . . . ?
C36 C59 C61 C41 0.3(8) . . . . ?
C37 C17 C43 C49 0.7(6) . . . . ?
C38 O19 C82 C41 170.0(4) . . . . ?
C38 C15 C40 C29 0.9(6) . . . . ?
C38 C15 C52 C53 -104.4(5) . . . . ?
C38 C20 C25 C29 -2.1(6) . . . . ?
C38 C20 C66 C60 105.8(5) . . . . ?
C39 C35 C60 C66 177.9(4) . . . . ?
C39 C35 C60 C73 1.8(7) . . . . ?
C39 C69 C85 C73 1.9(8) . . . . ?
C40 C15 C38 O19 176.6(3) . . . . ?
C40 C15 C38 C20 -4.5(6) . . . . ?
C40 C15 C52 C53 72.8(5) . . . . ?
C43 C17 C37 C64 -0.9(7) . . . . ?
C43 C49 C50 C64 0.5(7) . . . . ?
C43 C49 C50 C70 -176.5(5) . . . . ?
C45 C36 C59 C61 -0.6(8) . . . . ?
C47 C55 C56 C30 2.4(8) . . . . ?
C47 C62 C86 C68 -75.7(6) . . . . ?
C48 N2 C24 O18 4.8(7) . . . . ?
C49 C50 C64 C37 -0.7(8) . . . . ?
C49 C50 C70 O21 -148.3(5) . . . . ?
C51 C41 C61 C59 0.2(8) . . . . ?
C51 C41 C82 O19 -40.1(7) . . . . ?
C52 C15 C38 O19 -6.1(6) . . . . ?
C52 C15 C38 C20 172.8(4) . . . . ?
C52 C15 C40 C29 -176.5(4) . . . . ?
C52 C53 C54 O17 5.3(6) . . . . ?
C52 C53 C54 C68 -176.6(4) . . . . ?
C52 C53 C72 C76 175.9(5) . . . . ?
C53 C54 C68 C84 1.2(7) . . . . ?
C53 C54 C68 C86 179.1(5) . . . . ?
C53 C72 C76 C84 0.3(8) . . . . ?
C54 C53 C72 C76 0.4(7) . . . . ?
C54 C68 C84 C76 -0.4(8) . . . . ?
C54 C68 C86 C62 -82.2(6) . . . . ?
C55 C47 C62 C26 -1.8(7) . . . . ?
C55 C47 C62 C86 177.0(5) . . . . ?
C56 C30 C67 C39 78.5(6) . . . . ?
C57 C75 C88 C90 125.3(6) . . . . ?
C57 C75 C88 C96 6.3(8) . . . . ?
C57 C75 C88 C102 -117.3(7) . . . . ?
C59 C36 C45 C51 0.5(8) . . . . ?
C60 C35 C39 C67 -178.0(4) . . . . ?
C60 C35 C39 C69 -1.6(7) . . . . ?
C60 C73 C85 C69 -1.7(8) . . . . ?
C61 C41 C51 C45 -0.2(8) . . . . ?
C61 C41 C82 O19 142.6(5) . . . . ?
C62 C26 C30 C56 -6.9(7) . . . . ?
C62 C26 C30 C67 170.7(4) . . . . ?
C62 C47 C55 C56 -2.6(8) . . . . ?
C64 C50 C70 O21 34.8(7) . . . . ?
C66 C20 C25 C29 172.9(4) . . . . ?
C66 C20 C38 O19 9.0(6) . . . . ?
C66 C20 C38 C15 -169.8(4) . . . . ?
C66 C60 C73 C85 -176.2(5) . . . . ?
C67 C30 C56 C55 -175.4(5) . . . . ?
C67 C39 C69 C85 176.2(5) . . . . ?
C69 C39 C67 C30 -95.7(6) . . . . ?
C70 O21 C26 C30 -92.2(5) . . . . ?
C70 O21 C26 C62 90.3(5) . . . . ?
C70 C50 C64 C37 176.2(5) . . . . ?
C71 N1 C19 O16 -1.3(6) . . . . ?
C72 C53 C54 O17 -179.3(4) . . . . ?
C72 C53 C54 C68 -1.2(7) . . . . ?
C72 C76 C84 C68 -0.3(9) . . . . ?
C73 C60 C66 C20 92.7(5) . . . . ?
C74 N4 C100 O26 -11.8(12) . . . . ?
C81 N1 C19 O16 -175.5(4) . . . . ?
C82 O19 C38 C15 -93.9(5) . . . . ?
C82 O19 C38 C20 87.2(5) . . . . ?
C82 C41 C51 C45 -177.5(5) . . . . ?
C82 C41 C61 C59 177.4(5) . . . . ?
C83 N5 C94 O25 -171.5(8) . . . . ?
C84 C68 C86 C62 95.6(6) . . . . ?
C86 C68 C84 C76 -178.3(5) . . . . ?
C87 N3 C79 O24 178.6(5) . . . . ?
C89 N4 C100 O26 174.8(8) . . . . ?
C91 N2 C24 O18 178.6(5) . . . . ?
C92 N6 C101 O28 1.4(17) . . . . ?
C93 N6 C92 O27 174.8(9) . . . . ?
C93 N6 C101 O28 -173.8(13) . . . . ?
C98 N5 C94 O25 0.3(12) . . . . ?
C99 N3 C79 O24 -3.6(9) . . . . ?
C101 N6 C92 O27 -0.3(12) . . . . ?

loop_
_smtbx_masks_void_nr
_smtbx_masks_void_average_x
_smtbx_masks_void_average_y
_smtbx_masks_void_average_z
_smtbx_masks_void_volume
_smtbx_masks_void_count_electrons
_smtbx_masks_void_content
1 -0.114 0.140 0.206 356.8 85.0 '2 C3H7NO'
2 -0.114 0.360 0.706 356.8 81.7 '2 C3H7NO'
3 0.114 0.640 0.294 356.8 84.8 '2 C3H7NO'
4 0.114 0.860 0.794 356.8 81.5 '2 C3H7NO'
5 0.157 0.108 0.242 8.6 0.0 ?
6 0.157 0.392 0.742 8.6 0.0 ?
7 0.386 0.140 0.294 356.8 83.3 '2 C3H7NO'
8 0.386 0.360 0.794 356.8 84.3 '2 C3H7NO'
9 0.343 0.608 0.242 8.6 0.0 ?
10 0.343 0.892 0.742 8.6 0.0 ?
11 0.614 0.640 0.206 356.8 82.2 '2 C3H7NO'
12 0.614 0.860 0.706 356.8 83.2 '2 C3H7NO'
13 0.657 0.108 0.258 8.6 0.0 ?
14 0.657 0.392 0.758 8.6 0.0 ?
15 0.843 0.608 0.258 8.6 0.0 ?
16 0.843 0.892 0.758 8.6 0.0 ?
